data_7061829
loop_
_publ_author_name
'Panja, Anangamohan'
'Jagli\<ci\'c, Zvonko'
'Herchel, Radovan'
'Brand\~ao, Paula'
'Jana, Narayan Ch.'

_publ_section_title
;
 Influence of bridging and chelating co-ligands on the distinct
 single-molecule magnetic behaviours in ZnDy complexes
;
_journal_issue 39
_journal_name_full 'New Journal of Chemistry'
_journal_page_first 18751
_journal_page_last 18763
_journal_paper_doi 10.1039/D2NJ03793A
_journal_volume 46
_journal_year 2022
_chemical_formula_sum 'C75 H95 Dy2 N4 O21.5 Zn2'
_chemical_formula_weight 1852.28
_space_group_crystal_system monoclinic
_space_group_IT_number 14
_space_group_name_Hall '-P 2ybc'
_space_group_name_H-M_alt 'P 1 21/c 1'
_atom_sites_solution_hydrogens mixed
_audit_creation_method SHELXL-2018/3
_audit_update_record
;
2022-08-20 deposited with the CCDC.	2022-09-06 downloaded from the CCDC.
;
_cell_angle_alpha 90
_cell_angle_beta 101.537(3)
_cell_angle_gamma 90
_cell_formula_units_Z 4
_cell_length_a 15.6478(12)
_cell_length_b 22.9141(16)
_cell_length_c 22.4930(18)
_cell_measurement_reflns_used 534
_cell_measurement_temperature 150(2)
_cell_measurement_theta_max 25.22
_cell_measurement_theta_min 2.99
_cell_volume 7902.0(10)
_computing_cell_refinement 'Bruker Smart'
_computing_data_collection 'Bruker Smart'
_computing_data_reduction 'Bruker Saint'
_computing_molecular_graphics 'Mercury (Macrae et al 2008)'
_computing_publication_material 'SHELXL-2016/4 (Sheldrick, 2016)'
_computing_structure_refinement 'SHELXL-2018/3 (Sheldrick, 2018)'
_computing_structure_solution 'SHELXT 2018/2 (Sheldrick, 2018)'
_diffrn_ambient_temperature 150(2)
_diffrn_measured_fraction_theta_full 0.998
_diffrn_measured_fraction_theta_max 0.991
_diffrn_measurement_device_type CCD
_diffrn_measurement_method 'omega and phi scans'
_diffrn_radiation_type MoK\a
_diffrn_radiation_wavelength 0.71073
_diffrn_reflns_av_R_equivalents 0.0627
_diffrn_reflns_av_unetI/netI 0.0328
_diffrn_reflns_Laue_measured_fraction_full 0.998
_diffrn_reflns_Laue_measured_fraction_max 0.991
_diffrn_reflns_limit_h_max 20
_diffrn_reflns_limit_h_min -20
_diffrn_reflns_limit_k_max 29
_diffrn_reflns_limit_k_min -29
_diffrn_reflns_limit_l_max 28
_diffrn_reflns_limit_l_min -28
_diffrn_reflns_number 154491
_diffrn_reflns_point_group_measured_fraction_full 0.998
_diffrn_reflns_point_group_measured_fraction_max 0.991
_diffrn_reflns_theta_full 25.242
_diffrn_reflns_theta_max 27.241
_diffrn_reflns_theta_min 2.483
_diffrn_source 'fine-focus sealed tube'
_exptl_absorpt_coefficient_mu 2.542
_exptl_absorpt_correction_T_max 0.7461
_exptl_absorpt_correction_T_min 0.5760
_exptl_absorpt_correction_type multi-scan
_exptl_absorpt_process_details SADABS-2016-2
_exptl_crystal_colour Yellow
_exptl_crystal_density_diffrn 1.557
_exptl_crystal_description Block
_exptl_crystal_F_000 3748
_exptl_crystal_size_max 0.340
_exptl_crystal_size_mid 0.120
_exptl_crystal_size_min 0.030
_refine_diff_density_max 2.553
_refine_diff_density_min -2.041
_refine_diff_density_rms 0.143
_refine_ls_extinction_method none
_refine_ls_goodness_of_fit_ref 1.101
_refine_ls_hydrogen_treatment constr
_refine_ls_matrix_type full
_refine_ls_number_parameters 986
_refine_ls_number_reflns 17535
_refine_ls_number_restraints 0
_refine_ls_restrained_S_all 1.101
_refine_ls_R_factor_all 0.1195
_refine_ls_R_factor_gt 0.0769
_refine_ls_shift/su_max 0.001
_refine_ls_shift/su_mean 0.000
_refine_ls_structure_factor_coef Fsqd
_refine_ls_weighting_details 'w=1/[\s^2^(Fo^2^)+(0.0445P)^2^+92.8699P] where P=(Fo^2^+2Fc^2^)/3'
_refine_ls_weighting_scheme calc
_refine_ls_wR_factor_gt 0.1739
_refine_ls_wR_factor_ref 0.2062
_reflns_Friedel_coverage 0.000
_reflns_number_gt 11918
_reflns_number_total 17535
_reflns_threshold_expression 'I > 2\s(I)'
_cod_data_source_file d2nj03793a2.cif
_cod_data_source_block complex-4
_cod_depositor_comments 'Adding full bibliography for 7061826--7061829.cif.'
_cod_original_sg_symbol_H-M 'P 21/c'
_cod_original_formula_sum 'C75 H95 Dy2 N4 O21.50 Zn2'
_cod_database_code 7061829
_shelx_shelxl_version_number 2018/3
_shelx_space_group_comment
;
The symmetry employed for this shelxl refinement is uniquely defined
by the following loop, which should always be used as a source of
symmetry information in preference to the above space-group names.
They are only intended as comments.
;
_shelx_estimated_absorpt_t_min 0.479
_shelx_estimated_absorpt_t_max 0.928

loop_
_space_group_symop_operation_xyz
'x, y, z'
'-x, y+1/2, -z+1/2'
'-x, -y, -z'
'x, -y-1/2, z-1/2'

loop_
_atom_site_label
_atom_site_type_symbol
_atom_site_fract_x
_atom_site_fract_y
_atom_site_fract_z
_atom_site_U_iso_or_equiv
_atom_site_adp_type
_atom_site_occupancy
_atom_site_site_symmetry_order
_atom_site_calc_flag
_atom_site_refinement_flags_posn
_atom_site_refinement_flags_adp
_atom_site_refinement_flags_occupancy
_atom_site_disorder_assembly
_atom_site_disorder_group
C27B C 0.874(2) 0.8796(14) 0.2610(17) 0.109(5) Uani 0.5 1 d . . P A 1
H27A H 0.909334 0.888514 0.230998 0.164 Uiso 0.5 1 calc R U P A 1
H27B H 0.885904 0.908048 0.294153 0.164 Uiso 0.5 1 calc R U P A 1
H27C H 0.811705 0.881681 0.241608 0.164 Uiso 0.5 1 calc R U P A 1
C28C C 0.948(2) 0.7725(14) 0.2690(17) 0.109(5) Uani 0.5 1 d . . P A 2
H28A H 0.971445 0.784623 0.233746 0.164 Uiso 0.5 1 calc R U P A 2
H28B H 0.912036 0.737469 0.258868 0.164 Uiso 0.5 1 calc R U P A 2
H28C H 0.995973 0.764027 0.303055 0.164 Uiso 0.5 1 calc R U P A 2
C28B C 0.882(2) 0.7737(13) 0.2330(16) 0.109(5) Uani 0.5 1 d . . P A 1
H28D H 0.821754 0.776078 0.209793 0.164 Uiso 0.5 1 calc R U P A 1
H28E H 0.892796 0.734286 0.249756 0.164 Uiso 0.5 1 calc R U P A 1
H28F H 0.922489 0.782197 0.206241 0.164 Uiso 0.5 1 calc R U P A 1
C29B C 0.9891(19) 0.8212(14) 0.3220(16) 0.109(5) Uani 0.5 1 d . . P A 1
H29A H 1.017703 0.856582 0.311042 0.164 Uiso 0.5 1 calc R U P A 1
H29B H 1.020910 0.786779 0.312341 0.164 Uiso 0.5 1 calc R U P A 1
H29C H 0.988949 0.821740 0.365505 0.164 Uiso 0.5 1 calc R U P A 1
C29C C 0.948(2) 0.8763(13) 0.3049(16) 0.109(5) Uani 0.5 1 d . . P A 2
H29D H 0.965962 0.893183 0.269345 0.164 Uiso 0.5 1 calc R U P A 2
H29E H 0.999556 0.867152 0.335943 0.164 Uiso 0.5 1 calc R U P A 2
H29F H 0.911224 0.904288 0.321243 0.164 Uiso 0.5 1 calc R U P A 2
C27C C 0.837(2) 0.8367(14) 0.2284(16) 0.109(5) Uani 0.5 1 d . . P A 2
H27D H 0.824531 0.878502 0.229778 0.164 Uiso 0.5 1 calc R U P A 2
H27E H 0.783012 0.814440 0.222518 0.164 Uiso 0.5 1 calc R U P A 2
H27F H 0.866923 0.829048 0.194578 0.164 Uiso 0.5 1 calc R U P A 2
DyA Dy 0.28363(4) 0.62881(3) 0.31942(3) 0.07032(19) Uani 1 1 d . . . . .
ZnA Zn 0.44986(7) 0.61917(4) 0.43831(5) 0.0494(3) Uani 1 1 d . . . . .
O1A O 0.3150(5) 0.5289(3) 0.2671(3) 0.068(2) Uani 1 1 d . . . . .
O2A O 0.4014(4) 0.5722(3) 0.3649(3) 0.0566(16) Uani 1 1 d . . . . .
O3A O 0.3973(5) 0.6833(3) 0.3810(3) 0.0587(17) Uani 1 1 d . . . . .
O4A O 0.2616(6) 0.7390(4) 0.3324(4) 0.087(3) Uani 1 1 d . . . . .
O5A O 0.3650(5) 0.6143(3) 0.4932(3) 0.0571(17) Uani 1 1 d . . . . .
O6A O 0.2544(5) 0.6306(5) 0.4163(4) 0.091(3) Uani 1 1 d . . . . .
O7A O 0.3769(5) 0.6543(3) 0.2509(3) 0.0648(18) Uani 1 1 d . . . . .
O8A O 0.2372(5) 0.6481(4) 0.2141(4) 0.082(2) Uani 1 1 d . . . . .
O9A O 0.1290(5) 0.6401(4) 0.3055(4) 0.091(3) Uani 1 1 d . . . . .
O10A O 0.1803(6) 0.5520(4) 0.3255(5) 0.100(3) Uani 1 1 d . . . . .
N1A N 0.5491(5) 0.5616(3) 0.4614(3) 0.0484(18) Uani 1 1 d . . . . .
N2A N 0.5433(5) 0.6764(3) 0.4795(4) 0.052(2) Uani 1 1 d . . . . .
C1A C 0.4203(7) 0.5173(4) 0.3559(4) 0.055(2) Uani 1 1 d . . . . .
C2A C 0.3708(7) 0.4909(4) 0.3041(5) 0.060(3) Uani 1 1 d . . . . .
C3A C 0.3776(8) 0.4315(5) 0.2930(5) 0.067(3) Uani 1 1 d . . . . .
H3A H 0.342209 0.414308 0.258177 0.080 Uiso 1 1 calc R U . . .
C4A C 0.4363(7) 0.3975(4) 0.3330(5) 0.062(3) Uani 1 1 d . . . . .
C5A C 0.4911(7) 0.4236(4) 0.3799(5) 0.058(3) Uani 1 1 d . . . . .
H5A H 0.534612 0.400736 0.405050 0.070 Uiso 1 1 calc R U . . .
C6A C 0.4853(6) 0.4844(4) 0.3925(4) 0.049(2) Uani 1 1 d . . . . .
C7A C 0.2526(11) 0.5055(7) 0.2185(8) 0.120(6) Uani 1 1 d . . . . .
H7AA H 0.281915 0.479986 0.193882 0.179 Uiso 1 1 calc R U . . .
H7AB H 0.223627 0.537457 0.193245 0.179 Uiso 1 1 calc R U . . .
H7AC H 0.209175 0.483013 0.234695 0.179 Uiso 1 1 calc R U . . .
C8A C 0.4385(9) 0.3318(5) 0.3243(6) 0.085(4) Uani 1 1 d . . . . .
H8AA H 0.496586 0.316934 0.342485 0.128 Uiso 1 1 calc R U . . .
H8AB H 0.425561 0.322710 0.280799 0.128 Uiso 1 1 calc R U . . .
H8AC H 0.394863 0.313313 0.343852 0.128 Uiso 1 1 calc R U . . .
C9A C 0.5497(6) 0.5092(4) 0.4399(4) 0.050(2) Uani 1 1 d . . . . .
H9A H 0.597443 0.484988 0.457193 0.060 Uiso 1 1 calc R U . . .
C10A C 0.6190(6) 0.5858(4) 0.5045(4) 0.050(2) Uani 1 1 d . . . . .
C11A C 0.6845(6) 0.5528(4) 0.5407(5) 0.057(3) Uani 1 1 d . . . . .
H11A H 0.684398 0.511511 0.537219 0.069 Uiso 1 1 calc R U . . .
C12A C 0.7490(7) 0.5804(5) 0.5812(5) 0.069(3) Uani 1 1 d . . . . .
H12A H 0.793531 0.558319 0.606363 0.083 Uiso 1 1 calc R U . . .
C13A C 0.7485(8) 0.6411(6) 0.5852(5) 0.072(3) Uani 1 1 d . . . . .
H13A H 0.794331 0.659933 0.612514 0.086 Uiso 1 1 calc R U . . .
C14A C 0.6853(7) 0.6742(5) 0.5515(5) 0.062(3) Uani 1 1 d . . . . .
H14A H 0.687119 0.715506 0.555078 0.074 Uiso 1 1 calc R U . . .
C15A C 0.6175(7) 0.6471(4) 0.5117(4) 0.052(2) Uani 1 1 d . . . . .
C16A C 0.5294(7) 0.7324(4) 0.4822(5) 0.059(3) Uani 1 1 d . . . . .
H16A H 0.573389 0.756001 0.505931 0.071 Uiso 1 1 calc R U . . .
C17A C 0.4497(8) 0.7604(4) 0.4506(5) 0.064(3) Uani 1 1 d . . . . .
C18A C 0.3907(8) 0.7356(4) 0.4048(5) 0.063(3) Uani 1 1 d . . . . .
C19A C 0.3158(8) 0.7668(5) 0.3799(5) 0.067(3) Uani 1 1 d . . . . .
C20A C 0.3034(11) 0.8244(5) 0.3981(7) 0.093(5) Uani 1 1 d . . . . .
H20A H 0.252953 0.845596 0.379593 0.112 Uiso 1 1 calc R U . . .
C21A C 0.3647(12) 0.8495(5) 0.4426(6) 0.091(5) Uani 1 1 d . . . . .
C22A C 0.4376(10) 0.8194(4) 0.4684(5) 0.085(4) Uani 1 1 d . . . . .
H22A H 0.480817 0.837610 0.498386 0.102 Uiso 1 1 calc R U . . .
C23A C 0.1839(11) 0.7668(7) 0.3039(8) 0.123(6) Uani 1 1 d . . . . .
H23D H 0.144426 0.769853 0.332532 0.184 Uiso 1 1 calc R U . . .
H23E H 0.155911 0.744002 0.268501 0.184 Uiso 1 1 calc R U . . .
H23F H 0.197367 0.805993 0.290864 0.184 Uiso 1 1 calc R U . . .
C24A C 0.3520(16) 0.9130(5) 0.4597(8) 0.159(10) Uani 1 1 d . . . . .
H24D H 0.336053 0.936487 0.422780 0.238 Uiso 1 1 calc R U . . .
H24E H 0.406347 0.927922 0.484428 0.238 Uiso 1 1 calc R U . . .
H24F H 0.305382 0.915232 0.482980 0.238 Uiso 1 1 calc R U . . .
C25A C 0.2859(7) 0.6269(4) 0.4708(5) 0.061(3) Uani 1 1 d . . . . .
C26A C 0.2238(7) 0.6352(5) 0.5169(6) 0.069(3) Uani 1 1 d . . . . .
C27A C 0.2752(8) 0.6470(9) 0.5785(7) 0.132(8) Uani 1 1 d . . . . .
H27G H 0.307951 0.612000 0.594211 0.197 Uiso 1 1 calc R U . . .
H27H H 0.235632 0.657823 0.605434 0.197 Uiso 1 1 calc R U . . .
H27I H 0.315871 0.679182 0.576632 0.197 Uiso 1 1 calc R U . . .
C28A C 0.1653(12) 0.6871(7) 0.4924(9) 0.135(7) Uani 1 1 d . . . . .
H28G H 0.126518 0.676040 0.454281 0.202 Uiso 1 1 calc R U . . .
H28H H 0.201644 0.720141 0.485264 0.202 Uiso 1 1 calc R U . . .
H28I H 0.130251 0.698260 0.522204 0.202 Uiso 1 1 calc R U . . .
C29A C 0.1734(11) 0.5790(5) 0.5145(7) 0.112(6) Uani 1 1 d . . . . .
H29G H 0.213620 0.546847 0.528769 0.168 Uiso 1 1 calc R U . . .
H29H H 0.143453 0.571338 0.472615 0.168 Uiso 1 1 calc R U . . .
H29I H 0.130318 0.582159 0.540504 0.168 Uiso 1 1 calc R U . . .
C30A C 0.3132(9) 0.6540(5) 0.2055(6) 0.069(3) Uani 1 1 d . . . . .
C31A C 0.3314(10) 0.6623(5) 0.1424(5) 0.076(3) Uani 1 1 d . . . . .
C32A C 0.3951(9) 0.7107(6) 0.1426(6) 0.093(4) Uani 1 1 d . . . . .
H32D H 0.446160 0.704100 0.175089 0.139 Uiso 1 1 calc R U . . .
H32E H 0.367723 0.747872 0.149506 0.139 Uiso 1 1 calc R U . . .
H32F H 0.413399 0.711870 0.103443 0.139 Uiso 1 1 calc R U . . .
C33A C 0.3774(18) 0.6076(8) 0.1292(9) 0.183(12) Uani 1 1 d . . . . .
H33D H 0.410738 0.615559 0.097574 0.274 Uiso 1 1 calc R U . . .
H33E H 0.334357 0.576969 0.115338 0.274 Uiso 1 1 calc R U . . .
H33F H 0.417220 0.594637 0.166212 0.274 Uiso 1 1 calc R U . . .
C34A C 0.2505(12) 0.6721(8) 0.0965(7) 0.122(6) Uani 1 1 d . . . . .
H34D H 0.217629 0.704469 0.109531 0.184 Uiso 1 1 calc R U . . .
H34E H 0.214831 0.636645 0.092275 0.184 Uiso 1 1 calc R U . . .
H34F H 0.265658 0.681703 0.057456 0.184 Uiso 1 1 calc R U . . .
C35A C 0.1168(8) 0.5873(6) 0.3148(6) 0.083(4) Uani 1 1 d . . . . .
C36A C 0.0239(8) 0.5640(7) 0.3105(7) 0.087(4) Uani 1 1 d . . . . .
C37A C -0.0374(11) 0.6117(8) 0.3217(11) 0.149(8) Uani 1 1 d . . . . .
H37A H -0.096649 0.595944 0.316895 0.223 Uiso 1 1 calc R U . . .
H37B H -0.036922 0.643364 0.292479 0.223 Uiso 1 1 calc R U . . .
H37C H -0.018604 0.626814 0.363012 0.223 Uiso 1 1 calc R U . . .
C38A C 0.0228(11) 0.5152(10) 0.3537(10) 0.175(11) Uani 1 1 d . . . . .
H38A H -0.034806 0.496666 0.345361 0.262 Uiso 1 1 calc R U . . .
H38B H 0.035089 0.530350 0.395271 0.262 Uiso 1 1 calc R U . . .
H38C H 0.067272 0.486475 0.348924 0.262 Uiso 1 1 calc R U . . .
C39A C -0.0068(11) 0.5390(9) 0.2478(10) 0.142(7) Uani 1 1 d . . . . .
H39A H 0.039096 0.514269 0.237278 0.213 Uiso 1 1 calc R U . . .
H39B H -0.019929 0.570903 0.218354 0.213 Uiso 1 1 calc R U . . .
H39C H -0.059435 0.515632 0.247012 0.213 Uiso 1 1 calc R U . . .
DyB Dy 0.78331(10) 0.85414(4) 0.46173(5) 0.0533(3) Uani 0.888(5) 1 d . . P B 1
DyBA Dy 0.8337(10) 0.8400(3) 0.4877(6) 0.064(4) Uani 0.112(5) 1 d . . P B 2
ZnB Zn 0.75117(8) 0.72397(4) 0.39111(6) 0.0590(3) Uani 1 1 d . . . . .
O1B O 0.8276(5) 0.7551(3) 0.4660(4) 0.068(2) Uani 1 1 d . . . . .
O2B O 0.9090(5) 0.8174(3) 0.5515(4) 0.075(2) Uani 1 1 d . . . . .
O3B O 0.6769(5) 0.7924(3) 0.4081(3) 0.0581(18) Uani 1 1 d . . . . .
O4B O 0.6334(6) 0.8971(3) 0.4174(3) 0.072(2) Uani 1 1 d . . . . .
O5B O 0.8125(5) 0.7510(3) 0.3281(3) 0.073(2) Uani 1 1 d . . . . .
O6B O 0.8292(6) 0.8396(3) 0.3704(4) 0.084(3) Uani 1 1 d . . . . .
O7B O 0.7084(5) 0.8234(3) 0.5412(3) 0.067(2) Uani 1 1 d . . . . .
O8B O 0.7637(6) 0.9114(3) 0.5476(3) 0.073(2) Uani 1 1 d . . . . .
O9B O 0.7931(6) 0.9515(3) 0.4228(4) 0.077(2) Uani 1 1 d . . . . .
O10B O 0.9133(6) 0.9134(4) 0.4712(4) 0.082(2) Uani 1 1 d . . . . .
N1B N 0.7874(6) 0.6402(3) 0.4174(4) 0.054(2) Uani 1 1 d . . . . .
N2B N 0.6409(6) 0.6817(3) 0.3509(4) 0.057(2) Uani 1 1 d . . . . .
C1B C 0.8830(7) 0.7269(4) 0.5064(5) 0.059(3) Uani 1 1 d . . . . .
C2B C 0.9302(8) 0.7590(5) 0.5550(5) 0.067(3) Uani 1 1 d . . . . .
C3B C 0.9860(8) 0.7324(5) 0.5988(5) 0.069(3) Uani 1 1 d . . . . .
H3B H 1.015852 0.755845 0.631270 0.083 Uiso 1 1 calc R U . . .
C4B C 1.0044(7) 0.6718(6) 0.6009(5) 0.070(3) Uani 1 1 d . . . . .
C5B C 0.9549(7) 0.6394(5) 0.5526(5) 0.063(3) Uani 1 1 d . . . . .
H5B H 0.961930 0.598222 0.552070 0.076 Uiso 1 1 calc R U . . .
C6B C 0.8976(7) 0.6653(5) 0.5068(5) 0.061(3) Uani 1 1 d . . . . .
C7B C 0.9537(7) 0.8543(4) 0.5947(5) 0.064(3) Uani 1 1 d . . . . .
H7BA H 0.948235 0.840713 0.635081 0.096 Uiso 1 1 calc R U . B 2
H7BB H 0.929472 0.893762 0.587997 0.096 Uiso 1 1 calc R U . B 2
H7BC H 1.015412 0.854914 0.591929 0.096 Uiso 1 1 calc R U . B 2
C8B C 1.0678(9) 0.6437(6) 0.6507(6) 0.088(4) Uani 1 1 d . . . . .
H8BA H 1.122543 0.665793 0.658144 0.132 Uiso 1 1 calc R U . . .
H8BB H 1.079050 0.603621 0.638988 0.132 Uiso 1 1 calc R U . . .
H8BC H 1.043731 0.643027 0.687655 0.132 Uiso 1 1 calc R U . . .
C9B C 0.8440(7) 0.6256(4) 0.4627(5) 0.056(3) Uani 1 1 d . . . . .
H9B H 0.853357 0.584975 0.469390 0.068 Uiso 1 1 calc R U . . .
C10B C 0.7352(7) 0.5987(4) 0.3790(4) 0.051(2) Uani 1 1 d . . . . .
C11B C 0.7568(7) 0.5414(4) 0.3733(5) 0.057(2) Uani 1 1 d . . . . .
H11B H 0.810090 0.526584 0.396053 0.068 Uiso 1 1 calc R U . . .
C12B C 0.7012(8) 0.5050(4) 0.3344(5) 0.064(3) Uani 1 1 d . . . . .
H12B H 0.716978 0.465370 0.330119 0.077 Uiso 1 1 calc R U . . .
C13B C 0.6236(8) 0.5256(4) 0.3021(5) 0.062(3) Uani 1 1 d . . . . .
H13B H 0.585838 0.499613 0.276284 0.075 Uiso 1 1 calc R U . . .
C14B C 0.5984(7) 0.5834(4) 0.3060(4) 0.056(2) Uani 1 1 d . . . . .
H14B H 0.544286 0.597253 0.283503 0.068 Uiso 1 1 calc R U . . .
C15B C 0.6568(7) 0.6211(4) 0.3449(4) 0.052(2) Uani 1 1 d . . . . .
C16B C 0.5679(7) 0.7065(4) 0.3282(4) 0.054(2) Uani 1 1 d . . . . .
H16B H 0.522503 0.682748 0.306375 0.065 Uiso 1 1 calc R U . . .
C17B C 0.5501(8) 0.7686(4) 0.3336(4) 0.059(3) Uani 1 1 d . . . . .
C18B C 0.6040(8) 0.8064(4) 0.3717(5) 0.057(3) Uani 1 1 d . . . . .
C19B C 0.5758(8) 0.8656(4) 0.3749(5) 0.063(3) Uani 1 1 d . . . . .
C20B C 0.5014(8) 0.8849(4) 0.3389(5) 0.068(3) Uani 1 1 d . . . . .
H20B H 0.486139 0.924859 0.340647 0.082 Uiso 1 1 calc R U . . .
C21B C 0.4461(8) 0.8477(4) 0.2989(5) 0.064(3) Uani 1 1 d . . . . .
C22B C 0.4714(8) 0.7896(4) 0.2985(5) 0.062(3) Uani 1 1 d . . . . .
H22B H 0.433994 0.762861 0.273393 0.074 Uiso 1 1 calc R U . . .
C23B C 0.6086(11) 0.9557(5) 0.4293(7) 0.097(5) Uani 1 1 d . . . . .
H23A H 0.604033 0.979235 0.392455 0.146 Uiso 1 1 calc R U . . .
H23B H 0.652831 0.972683 0.461784 0.146 Uiso 1 1 calc R U . . .
H23C H 0.552179 0.955110 0.441887 0.146 Uiso 1 1 calc R U . . .
C24B C 0.3654(10) 0.8698(5) 0.2595(6) 0.087(4) Uani 1 1 d . . . . .
H24A H 0.379235 0.885882 0.222137 0.131 Uiso 1 1 calc R U . . .
H24B H 0.339934 0.900501 0.280877 0.131 Uiso 1 1 calc R U . . .
H24C H 0.323495 0.837806 0.249309 0.131 Uiso 1 1 calc R U . . .
C25B C 0.8410(7) 0.8026(4) 0.3312(5) 0.066(3) Uani 1 1 d . . . . .
C26B C 0.8948(8) 0.8190(4) 0.2859(5) 0.068(3) Uani 1 1 d . . . . .
C30B C 0.7232(8) 0.8711(4) 0.5691(5) 0.063(3) Uani 1 1 d . . . . .
C31B C 0.6907(8) 0.8818(4) 0.6283(5) 0.064(3) Uani 1 1 d . . . . .
C32B C 0.6463(11) 0.8277(5) 0.6466(6) 0.096(5) Uani 1 1 d . . . . .
H32A H 0.686203 0.794411 0.649566 0.143 Uiso 1 1 calc R U . . .
H32B H 0.593594 0.819494 0.616077 0.143 Uiso 1 1 calc R U . . .
H32C H 0.630319 0.834307 0.686054 0.143 Uiso 1 1 calc R U . . .
C33B C 0.6237(11) 0.9303(7) 0.6150(7) 0.113(6) Uani 1 1 d . . . . .
H33A H 0.600980 0.938881 0.651610 0.169 Uiso 1 1 calc R U . . .
H33B H 0.575682 0.918046 0.582407 0.169 Uiso 1 1 calc R U . . .
H33C H 0.651121 0.965416 0.602344 0.169 Uiso 1 1 calc R U . . .
C34B C 0.7651(13) 0.8988(9) 0.6782(6) 0.142(8) Uani 1 1 d . . . . .
H34A H 0.744443 0.902094 0.716427 0.213 Uiso 1 1 calc R U . . .
H34B H 0.788720 0.936478 0.668511 0.213 Uiso 1 1 calc R U . . .
H34C H 0.810915 0.869057 0.682358 0.213 Uiso 1 1 calc R U . . .
C35B C 0.8736(9) 0.9535(5) 0.4388(5) 0.070(3) Uani 1 1 d . . . . .
C36B C 0.9245(10) 1.0035(6) 0.4195(6) 0.100(5) Uani 1 1 d . . . . .
H36A H 0.883957 1.032269 0.397187 0.151 Uiso 1 1 calc R U . . .
H36B H 0.962760 0.988853 0.393296 0.151 Uiso 1 1 calc R U . . .
H36C H 0.959800 1.021981 0.455486 0.151 Uiso 1 1 calc R U . . .
O100 O 0.8498(7) 1.0160(5) 0.5956(5) 0.075(4) Uani 0.5 1 d G . P . .
H10A H 0.845714 1.047427 0.573579 0.113 Uiso 0.5 1 d G U P . .
H10B H 0.812458 0.991952 0.574667 0.113 Uiso 0.5 1 d G U P . .
O200 O 0.8185(12) 1.0679(8) 0.6990(6) 0.125(8) Uani 0.5 1 d G . P . .
H20D H 0.818939 1.059888 0.661258 0.187 Uiso 0.5 1 d G U P . .
O300 O 1.0808(9) 0.8938(7) 0.4725(7) 0.087(5) Uani 0.5 1 d G . P . .
H30C H 1.016800 0.909100 0.464000 0.130 Uiso 0.5 1 d . U P . .
H30F H 1.100269 0.903543 0.448030 0.130 Uiso 0.5 1 d . U P . .

loop_
_atom_site_aniso_label
_atom_site_aniso_U_11
_atom_site_aniso_U_22
_atom_site_aniso_U_33
_atom_site_aniso_U_23
_atom_site_aniso_U_13
_atom_site_aniso_U_12
C27B 0.102(10) 0.096(9) 0.149(14) 0.053(9) 0.070(10) 0.023(8)
C28C 0.102(10) 0.096(9) 0.149(14) 0.053(9) 0.070(10) 0.023(8)
C28B 0.102(10) 0.096(9) 0.149(14) 0.053(9) 0.070(10) 0.023(8)
C29B 0.102(10) 0.096(9) 0.149(14) 0.053(9) 0.070(10) 0.023(8)
C29C 0.102(10) 0.096(9) 0.149(14) 0.053(9) 0.070(10) 0.023(8)
C27C 0.102(10) 0.096(9) 0.149(14) 0.053(9) 0.070(10) 0.023(8)
DyA 0.0685(3) 0.0738(4) 0.0788(4) 0.0245(3) 0.0390(3) 0.0073(3)
ZnA 0.0617(6) 0.0328(5) 0.0645(7) 0.0041(4) 0.0392(5) 0.0004(4)
O1A 0.069(5) 0.075(5) 0.064(4) -0.003(4) 0.018(4) -0.026(4)
O2A 0.063(4) 0.039(3) 0.075(4) 0.004(3) 0.029(3) 0.004(3)
O3A 0.077(4) 0.039(3) 0.072(4) 0.014(3) 0.043(4) 0.012(3)
O4A 0.093(6) 0.075(5) 0.109(7) 0.051(5) 0.055(5) 0.043(5)
O5A 0.063(4) 0.049(4) 0.073(4) 0.008(3) 0.043(4) 0.002(3)
O6A 0.067(5) 0.142(8) 0.073(6) 0.023(5) 0.037(4) 0.003(5)
O7A 0.076(5) 0.057(4) 0.068(5) 0.007(3) 0.032(4) -0.011(4)
O8A 0.070(5) 0.102(6) 0.083(6) 0.021(5) 0.034(4) 0.002(5)
O9A 0.072(5) 0.094(6) 0.115(7) 0.052(6) 0.038(5) 0.015(5)
O10A 0.070(5) 0.095(7) 0.145(9) 0.045(6) 0.046(6) 0.008(5)
N1A 0.059(5) 0.034(3) 0.063(5) 0.004(3) 0.038(4) -0.003(3)
N2A 0.070(5) 0.033(3) 0.067(5) -0.003(3) 0.049(4) -0.006(3)
C1A 0.073(6) 0.045(5) 0.063(6) -0.007(4) 0.046(5) -0.012(5)
C2A 0.065(6) 0.051(5) 0.074(7) -0.001(5) 0.038(5) -0.012(5)
C3A 0.088(8) 0.062(6) 0.064(6) -0.020(5) 0.048(6) -0.036(6)
C4A 0.082(7) 0.045(5) 0.078(7) -0.011(5) 0.061(6) -0.012(5)
C5A 0.079(7) 0.038(4) 0.074(6) -0.001(4) 0.059(6) 0.003(4)
C6A 0.057(5) 0.035(4) 0.067(6) -0.003(4) 0.043(5) -0.002(4)
C7A 0.122(13) 0.087(10) 0.132(14) -0.008(9) -0.019(11) -0.045(9)
C8A 0.124(11) 0.048(6) 0.108(9) -0.025(6) 0.079(9) -0.017(6)
C9A 0.062(6) 0.035(4) 0.066(6) 0.006(4) 0.045(5) 0.002(4)
C10A 0.064(6) 0.039(4) 0.059(5) 0.001(4) 0.044(5) -0.005(4)
C11A 0.055(6) 0.055(5) 0.074(7) 0.004(5) 0.043(5) -0.001(5)
C12A 0.061(6) 0.079(7) 0.082(8) -0.006(6) 0.049(6) -0.008(6)
C13A 0.067(7) 0.086(8) 0.076(7) -0.011(6) 0.045(6) -0.024(6)
C14A 0.076(7) 0.052(5) 0.072(7) -0.013(5) 0.049(6) -0.017(5)
C15A 0.067(6) 0.044(5) 0.057(5) -0.007(4) 0.044(5) -0.012(4)
C16A 0.094(8) 0.034(4) 0.066(6) -0.006(4) 0.055(6) -0.007(5)
C17A 0.112(9) 0.035(4) 0.063(6) 0.006(4) 0.059(6) 0.007(5)
C18A 0.097(8) 0.037(5) 0.073(7) 0.021(5) 0.060(6) 0.017(5)
C19A 0.070(7) 0.074(7) 0.068(7) 0.019(6) 0.038(6) 0.022(6)
C20A 0.146(13) 0.062(7) 0.093(10) 0.041(7) 0.075(10) 0.048(8)
C21A 0.169(15) 0.043(6) 0.075(8) 0.020(6) 0.060(9) 0.025(8)
C22A 0.161(13) 0.039(5) 0.075(7) 0.014(5) 0.073(8) 0.020(7)
C23A 0.128(13) 0.104(12) 0.151(15) 0.065(11) 0.063(12) 0.053(10)
C24A 0.34(3) 0.043(7) 0.136(14) 0.029(8) 0.145(17) 0.070(11)
C25A 0.066(7) 0.057(6) 0.073(7) 0.003(5) 0.043(6) -0.005(5)
C26A 0.067(7) 0.053(6) 0.102(9) -0.016(6) 0.051(6) -0.003(5)
C27A 0.062(8) 0.208(19) 0.145(14) -0.098(14) 0.070(9) -0.039(10)
C28A 0.160(16) 0.091(11) 0.189(18) 0.031(11) 0.123(15) 0.044(11)
C29A 0.174(15) 0.053(7) 0.148(13) 0.001(7) 0.124(12) -0.017(8)
C30A 0.090(9) 0.050(6) 0.075(8) 0.001(5) 0.036(7) 0.002(6)
C31A 0.113(10) 0.061(7) 0.063(7) -0.001(5) 0.037(7) -0.020(7)
C32A 0.114(11) 0.096(10) 0.080(8) 0.010(7) 0.049(8) -0.031(8)
C33A 0.36(4) 0.092(12) 0.149(17) -0.003(11) 0.17(2) 0.012(17)
C34A 0.158(17) 0.117(13) 0.098(12) 0.008(10) 0.040(12) -0.028(12)
C35A 0.070(8) 0.100(10) 0.089(9) 0.033(8) 0.039(7) 0.009(7)
C36A 0.059(7) 0.100(10) 0.106(10) 0.030(8) 0.028(7) 0.008(7)
C37A 0.095(12) 0.109(13) 0.27(3) 0.006(15) 0.104(15) 0.006(10)
C38A 0.085(11) 0.20(2) 0.23(2) 0.138(19) -0.001(13) -0.036(13)
C39A 0.088(11) 0.17(2) 0.160(18) -0.013(15) 0.013(11) 0.013(12)
DyB 0.0749(7) 0.0362(3) 0.0567(5) -0.0036(3) 0.0323(5) -0.0182(4)
DyBA 0.103(8) 0.026(2) 0.075(6) -0.010(3) 0.050(6) -0.020(3)
ZnB 0.0823(8) 0.0379(5) 0.0708(7) -0.0114(5) 0.0492(6) -0.0204(5)
O1B 0.084(5) 0.046(4) 0.082(5) -0.009(4) 0.040(4) -0.013(4)
O2B 0.098(6) 0.054(4) 0.078(5) -0.019(4) 0.031(4) -0.032(4)
O3B 0.085(5) 0.034(3) 0.066(4) -0.013(3) 0.043(4) -0.024(3)
O4B 0.110(6) 0.036(3) 0.079(5) -0.010(3) 0.041(5) -0.012(4)
O5B 0.103(6) 0.052(4) 0.084(5) -0.020(4) 0.065(5) -0.033(4)
O6B 0.122(7) 0.062(4) 0.090(5) -0.023(4) 0.076(5) -0.049(5)
O7B 0.102(6) 0.039(3) 0.073(4) -0.015(3) 0.052(4) -0.025(3)
O8B 0.117(6) 0.040(3) 0.077(5) -0.013(3) 0.055(5) -0.029(4)
O9B 0.107(7) 0.052(4) 0.080(5) 0.000(4) 0.035(5) -0.026(4)
O10B 0.092(6) 0.078(5) 0.076(5) 0.015(4) 0.016(4) -0.046(5)
N1B 0.065(5) 0.036(4) 0.074(6) -0.010(4) 0.045(5) -0.015(4)
N2B 0.086(6) 0.037(4) 0.061(5) -0.001(3) 0.045(5) -0.015(4)
C1B 0.080(7) 0.052(5) 0.059(6) -0.016(5) 0.044(6) -0.027(5)
C2B 0.079(7) 0.061(6) 0.074(7) 0.003(6) 0.047(6) -0.013(6)
C3B 0.090(8) 0.060(6) 0.070(7) -0.013(5) 0.049(6) -0.020(6)
C4B 0.064(7) 0.086(8) 0.069(7) 0.007(6) 0.035(6) -0.007(6)
C5B 0.064(6) 0.067(6) 0.073(7) -0.010(5) 0.048(6) -0.014(5)
C6B 0.056(6) 0.063(6) 0.078(7) -0.005(5) 0.046(6) -0.012(5)
C7B 0.058(6) 0.054(6) 0.088(8) -0.014(5) 0.037(6) -0.023(5)
C8B 0.102(10) 0.081(8) 0.090(9) -0.010(7) 0.043(8) -0.007(8)
C9B 0.063(6) 0.048(5) 0.070(7) -0.013(5) 0.042(6) -0.021(5)
C10B 0.068(6) 0.033(4) 0.063(6) -0.008(4) 0.041(5) -0.015(4)
C11B 0.055(6) 0.039(5) 0.081(7) 0.001(5) 0.026(5) -0.010(4)
C12B 0.087(8) 0.033(4) 0.080(7) -0.007(5) 0.033(6) -0.011(5)
C13B 0.092(8) 0.037(5) 0.068(6) -0.008(4) 0.041(6) -0.022(5)
C14B 0.080(7) 0.041(5) 0.056(5) 0.000(4) 0.034(5) -0.012(5)
C15B 0.077(7) 0.039(4) 0.056(5) -0.008(4) 0.046(5) -0.016(4)
C16B 0.080(7) 0.039(4) 0.054(5) -0.004(4) 0.040(5) -0.015(5)
C17B 0.092(8) 0.041(5) 0.055(6) -0.003(4) 0.046(6) -0.016(5)
C18B 0.077(7) 0.049(5) 0.056(6) 0.004(4) 0.040(5) -0.010(5)
C19B 0.103(9) 0.038(5) 0.061(6) -0.006(4) 0.048(6) -0.012(5)
C20B 0.106(9) 0.042(5) 0.065(7) 0.022(5) 0.035(6) 0.000(6)
C21B 0.088(8) 0.049(5) 0.062(6) 0.015(5) 0.031(6) -0.004(5)
C22B 0.090(8) 0.046(5) 0.059(6) 0.010(4) 0.036(6) -0.003(5)
C23B 0.151(13) 0.040(6) 0.110(10) -0.026(6) 0.046(10) -0.014(7)
C24B 0.123(11) 0.061(7) 0.080(8) 0.024(6) 0.025(8) 0.013(7)
C25B 0.082(7) 0.048(5) 0.080(7) -0.007(5) 0.050(6) -0.015(5)
C26B 0.083(8) 0.046(5) 0.087(8) 0.010(5) 0.051(6) -0.009(5)
C30B 0.092(8) 0.047(5) 0.055(6) -0.007(4) 0.027(5) -0.026(5)
C31B 0.085(8) 0.051(5) 0.065(6) -0.002(5) 0.039(6) -0.017(5)
C32B 0.173(14) 0.050(6) 0.085(8) 0.000(6) 0.079(9) -0.019(8)
C33B 0.163(15) 0.102(11) 0.094(10) 0.009(8) 0.074(11) 0.027(11)
C34B 0.178(18) 0.187(19) 0.070(9) -0.055(11) 0.046(11) -0.091(15)
C35B 0.084(9) 0.057(6) 0.070(7) 0.000(5) 0.021(6) -0.024(6)
C36B 0.119(11) 0.085(9) 0.092(9) 0.021(7) 0.010(8) -0.066(8)
O100 0.087(11) 0.055(8) 0.091(11) -0.005(8) 0.033(9) -0.035(8)
O200 0.20(2) 0.062(11) 0.117(16) -0.009(11) 0.032(16) 0.048(13)
O300 0.064(10) 0.102(13) 0.099(13) 0.031(10) 0.025(9) -0.001(9)

loop_
_atom_type_symbol
_atom_type_description
_atom_type_scat_dispersion_real
_atom_type_scat_dispersion_imag
_atom_type_scat_source
C C 0.0033 0.0016 'International Tables Vol C Tables 4.2.6.8 and 6.1.1.4'
H H 0.0000 0.0000 'International Tables Vol C Tables 4.2.6.8 and 6.1.1.4'
N N 0.0061 0.0033 'International Tables Vol C Tables 4.2.6.8 and 6.1.1.4'
O O 0.0106 0.0060 'International Tables Vol C Tables 4.2.6.8 and 6.1.1.4'
Zn Zn 0.2839 1.4301 'International Tables Vol C Tables 4.2.6.8 and 6.1.1.4'
Dy Dy -0.1892 4.4098 'International Tables Vol C Tables 4.2.6.8 and 6.1.1.4'

loop_
_geom_angle_atom_site_label_1
_geom_angle_atom_site_label_2
_geom_angle_atom_site_label_3
_geom_angle
_geom_angle_site_symmetry_1
_geom_angle_site_symmetry_3
_geom_angle_publ_flag
C26B C27B H27A 109.5 . . ?
C26B C27B H27B 109.5 . . ?
H27A C27B H27B 109.5 . . ?
C26B C27B H27C 109.5 . . ?
H27A C27B H27C 109.5 . . ?
H27B C27B H27C 109.5 . . ?
C26B C28C H28A 109.5 . . ?
C26B C28C H28B 109.5 . . ?
H28A C28C H28B 109.5 . . ?
C26B C28C H28C 109.5 . . ?
H28A C28C H28C 109.5 . . ?
H28B C28C H28C 109.5 . . ?
C26B C28B H28D 109.5 . . ?
C26B C28B H28E 109.5 . . ?
H28D C28B H28E 109.5 . . ?
C26B C28B H28F 109.5 . . ?
H28D C28B H28F 109.5 . . ?
H28E C28B H28F 109.5 . . ?
C26B C29B H29A 109.5 . . ?
C26B C29B H29B 109.5 . . ?
H29A C29B H29B 109.5 . . ?
C26B C29B H29C 109.5 . . ?
H29A C29B H29C 109.5 . . ?
H29B C29B H29C 109.5 . . ?
C26B C29C H29D 109.5 . . ?
C26B C29C H29E 109.5 . . ?
H29D C29C H29E 109.5 . . ?
C26B C29C H29F 109.5 . . ?
H29D C29C H29F 109.5 . . ?
H29E C29C H29F 109.5 . . ?
C26B C27C H27D 109.5 . . ?
C26B C27C H27E 109.5 . . ?
H27D C27C H27E 109.5 . . ?
C26B C27C H27F 109.5 . . ?
H27D C27C H27F 109.5 . . ?
H27E C27C H27F 109.5 . . ?
O6A DyA O2A 83.3(3) . . ?
O6A DyA O8A 148.9(3) . . ?
O2A DyA O8A 127.0(3) . . ?
O6A DyA O3A 73.0(3) . . ?
O2A DyA O3A 66.4(2) . . ?
O8A DyA O3A 121.8(3) . . ?
O6A DyA O9A 74.7(3) . . ?
O2A DyA O9A 144.4(2) . . ?
O8A DyA O9A 75.5(3) . . ?
O3A DyA O9A 129.7(3) . . ?
O6A DyA O7A 149.5(3) . . ?
O2A DyA O7A 83.5(2) . . ?
O8A DyA O7A 54.4(3) . . ?
O3A DyA O7A 76.5(2) . . ?
O9A DyA O7A 128.3(3) . . ?
O6A DyA O10A 72.4(4) . . ?
O2A DyA O10A 92.8(3) . . ?
O8A DyA O10A 96.8(3) . . ?
O3A DyA O10A 141.4(3) . . ?
O9A DyA O10A 54.2(3) . . ?
O7A DyA O10A 135.7(3) . . ?
O6A DyA O4A 79.6(3) . . ?
O2A DyA O4A 127.7(3) . . ?
O8A DyA O4A 84.8(3) . . ?
O3A DyA O4A 61.3(3) . . ?
O9A DyA O4A 75.7(3) . . ?
O7A DyA O4A 86.9(2) . . ?
O10A DyA O4A 127.1(3) . . ?
O6A DyA O1A 121.3(3) . . ?
O2A DyA O1A 60.9(2) . . ?
O8A DyA O1A 76.5(3) . . ?
O3A DyA O1A 121.7(2) . . ?
O9A DyA O1A 107.9(3) . . ?
O7A DyA O1A 74.7(2) . . ?
O10A DyA O1A 65.3(3) . . ?
O4A DyA O1A 159.1(2) . . ?
O6A DyA C30A 166.8(3) . . ?
O2A DyA C30A 105.2(3) . . ?
O8A DyA C30A 26.9(3) . . ?
O3A DyA C30A 100.8(3) . . ?
O9A DyA C30A 102.1(4) . . ?
O7A DyA C30A 27.6(3) . . ?
O10A DyA C30A 116.4(4) . . ?
O4A DyA C30A 87.2(3) . . ?
O1A DyA C30A 71.9(3) . . ?
O6A DyA C35A 71.2(4) . . ?
O2A DyA C35A 119.1(3) . . ?
O8A DyA C35A 85.9(3) . . ?
O3A DyA C35A 142.6(3) . . ?
O9A DyA C35A 26.9(3) . . ?
O7A DyA C35A 138.8(3) . . ?
O10A DyA C35A 27.3(3) . . ?
O4A DyA C35A 101.3(4) . . ?
O1A DyA C35A 86.8(3) . . ?
C30A DyA C35A 111.8(4) . . ?
O6A DyA ZnA 61.1(2) . . ?
O2A DyA ZnA 35.64(17) . . ?
O8A DyA ZnA 147.50(19) . . ?
O3A DyA ZnA 36.61(15) . . ?
O9A DyA ZnA 135.8(2) . . ?
O7A DyA ZnA 93.1(2) . . ?
O10A DyA ZnA 109.2(2) . . ?
O4A DyA ZnA 94.3(2) . . ?
O1A DyA ZnA 96.52(17) . . ?
C30A DyA ZnA 120.6(3) . . ?
C35A DyA ZnA 125.8(3) . . ?
O5A ZnA O2A 107.1(3) . . ?
O5A ZnA O3A 101.5(3) . . ?
O2A ZnA O3A 79.9(3) . . ?
O5A ZnA N1A 112.2(3) . . ?
O2A ZnA N1A 90.4(3) . . ?
O3A ZnA N1A 146.3(3) . . ?
O5A ZnA N2A 105.1(3) . . ?
O2A ZnA N2A 147.5(3) . . ?
O3A ZnA N2A 89.2(3) . . ?
N1A ZnA N2A 81.9(3) . . ?
O5A ZnA DyA 89.5(2) . . ?
O2A ZnA DyA 42.73(18) . . ?
O3A ZnA DyA 44.6(2) . . ?
N1A ZnA DyA 133.0(2) . . ?
N2A ZnA DyA 133.8(2) . . ?
C2A O1A C7A 118.8(10) . . ?
C2A O1A DyA 115.0(6) . . ?
C7A O1A DyA 120.4(9) . . ?
C1A O2A ZnA 125.7(7) . . ?
C1A O2A DyA 130.5(7) . . ?
ZnA O2A DyA 101.6(3) . . ?
C18A O3A ZnA 117.1(7) . . ?
C18A O3A DyA 126.9(7) . . ?
ZnA O3A DyA 98.7(3) . . ?
C19A O4A C23A 119.0(11) . . ?
C19A O4A DyA 117.7(6) . . ?
C23A O4A DyA 121.0(10) . . ?
C25A O5A ZnA 117.3(6) . . ?
C25A O6A DyA 145.3(7) . . ?
C30A O7A DyA 92.0(6) . . ?
C30A O8A DyA 93.7(8) . . ?
C35A O9A DyA 93.3(7) . . ?
C35A O10A DyA 91.9(8) . . ?
C9A N1A C10A 123.7(8) . . ?
C9A N1A ZnA 124.7(7) . . ?
C10A N1A ZnA 111.5(5) . . ?
C16A N2A C15A 124.9(9) . . ?
C16A N2A ZnA 122.8(8) . . ?
C15A N2A ZnA 111.6(5) . . ?
O2A C1A C6A 125.8(9) . . ?
O2A C1A C2A 115.8(10) . . ?
C6A C1A C2A 118.3(9) . . ?
O1A C2A C3A 124.5(11) . . ?
O1A C2A C1A 114.0(9) . . ?
C3A C2A C1A 121.5(11) . . ?
C4A C3A C2A 119.8(10) . . ?
C4A C3A H3A 120.1 . . ?
C2A C3A H3A 120.1 . . ?
C5A C4A C3A 119.3(9) . . ?
C5A C4A C8A 120.6(12) . . ?
C3A C4A C8A 120.1(11) . . ?
C4A C5A C6A 121.8(10) . . ?
C4A C5A H5A 119.1 . . ?
C6A C5A H5A 119.1 . . ?
C1A C6A C5A 118.6(10) . . ?
C1A C6A C9A 123.1(8) . . ?
C5A C6A C9A 118.2(9) . . ?
O1A C7A H7AA 109.5 . . ?
O1A C7A H7AB 109.5 . . ?
H7AA C7A H7AB 109.5 . . ?
O1A C7A H7AC 109.5 . . ?
H7AA C7A H7AC 109.5 . . ?
H7AB C7A H7AC 109.5 . . ?
C4A C8A H8AA 109.5 . . ?
C4A C8A H8AB 109.5 . . ?
H8AA C8A H8AB 109.5 . . ?
C4A C8A H8AC 109.5 . . ?
H8AA C8A H8AC 109.5 . . ?
H8AB C8A H8AC 109.5 . . ?
N1A C9A C6A 126.3(9) . . ?
N1A C9A H9A 116.9 . . ?
C6A C9A H9A 116.9 . . ?
C11A C10A C15A 119.8(10) . . ?
C11A C10A N1A 124.2(8) . . ?
C15A C10A N1A 115.9(9) . . ?
C12A C11A C10A 119.7(10) . . ?
C12A C11A H11A 120.1 . . ?
C10A C11A H11A 120.1 . . ?
C11A C12A C13A 119.2(12) . . ?
C11A C12A H12A 120.4 . . ?
C13A C12A H12A 120.4 . . ?
C14A C13A C12A 122.5(12) . . ?
C14A C13A H13A 118.8 . . ?
C12A C13A H13A 118.8 . . ?
C13A C14A C15A 119.3(10) . . ?
C13A C14A H14A 120.4 . . ?
C15A C14A H14A 120.4 . . ?
C14A C15A N2A 124.2(9) . . ?
C14A C15A C10A 119.3(10) . . ?
N2A C15A C10A 116.4(9) . . ?
N2A C16A C17A 123.0(10) . . ?
N2A C16A H16A 118.5 . . ?
C17A C16A H16A 118.5 . . ?
C18A C17A C22A 119.9(12) . . ?
C18A C17A C16A 124.8(9) . . ?
C22A C17A C16A 115.3(12) . . ?
O3A C18A C17A 126.0(10) . . ?
O3A C18A C19A 115.4(12) . . ?
C17A C18A C19A 118.6(10) . . ?
O4A C19A C18A 114.4(10) . . ?
O4A C19A C20A 124.0(12) . . ?
C18A C19A C20A 121.3(14) . . ?
C21A C20A C19A 119.4(13) . . ?
C21A C20A H20A 120.3 . . ?
C19A C20A H20A 120.3 . . ?
C22A C21A C20A 120.2(12) . . ?
C22A C21A C24A 121.1(16) . . ?
C20A C21A C24A 118.6(15) . . ?
C21A C22A C17A 120.4(14) . . ?
C21A C22A H22A 119.8 . . ?
C17A C22A H22A 119.8 . . ?
O4A C23A H23D 109.5 . . ?
O4A C23A H23E 109.5 . . ?
H23D C23A H23E 109.5 . . ?
O4A C23A H23F 109.5 . . ?
H23D C23A H23F 109.5 . . ?
H23E C23A H23F 109.5 . . ?
C21A C24A H24D 109.5 . . ?
C21A C24A H24E 109.5 . . ?
H24D C24A H24E 109.5 . . ?
C21A C24A H24F 109.5 . . ?
H24D C24A H24F 109.5 . . ?
H24E C24A H24F 109.5 . . ?
O6A C25A O5A 125.1(9) . . ?
O6A C25A C26A 118.2(10) . . ?
O5A C25A C26A 116.6(10) . . ?
C27A C26A C29A 111.9(13) . . ?
C27A C26A C28A 111.4(13) . . ?
C29A C26A C28A 112.3(13) . . ?
C27A C26A C25A 110.4(9) . . ?
C29A C26A C25A 105.2(8) . . ?
C28A C26A C25A 105.2(10) . . ?
C26A C27A H27G 109.5 . . ?
C26A C27A H27H 109.5 . . ?
H27G C27A H27H 109.5 . . ?
C26A C27A H27I 109.5 . . ?
H27G C27A H27I 109.5 . . ?
H27H C27A H27I 109.5 . . ?
C26A C28A H28G 109.5 . . ?
C26A C28A H28H 109.5 . . ?
H28G C28A H28H 109.5 . . ?
C26A C28A H28I 109.5 . . ?
H28G C28A H28I 109.5 . . ?
H28H C28A H28I 109.5 . . ?
C26A C29A H29G 109.5 . . ?
C26A C29A H29H 109.5 . . ?
H29G C29A H29H 109.5 . . ?
C26A C29A H29I 109.5 . . ?
H29G C29A H29I 109.5 . . ?
H29H C29A H29I 109.5 . . ?
O8A C30A O7A 119.4(10) . . ?
O8A C30A C31A 121.5(12) . . ?
O7A C30A C31A 119.1(11) . . ?
O8A C30A DyA 59.4(6) . . ?
O7A C30A DyA 60.4(5) . . ?
C31A C30A DyA 175.0(8) . . ?
C34A C31A C32A 111.6(12) . . ?
C34A C31A C33A 111.4(15) . . ?
C32A C31A C33A 105.9(14) . . ?
C34A C31A C30A 112.2(12) . . ?
C32A C31A C30A 110.0(10) . . ?
C33A C31A C30A 105.5(11) . . ?
C31A C32A H32D 109.5 . . ?
C31A C32A H32E 109.5 . . ?
H32D C32A H32E 109.5 . . ?
C31A C32A H32F 109.5 . . ?
H32D C32A H32F 109.5 . . ?
H32E C32A H32F 109.5 . . ?
C31A C33A H33D 109.5 . . ?
C31A C33A H33E 109.5 . . ?
H33D C33A H33E 109.5 . . ?
C31A C33A H33F 109.5 . . ?
H33D C33A H33F 109.5 . . ?
H33E C33A H33F 109.5 . . ?
C31A C34A H34D 109.5 . . ?
C31A C34A H34E 109.5 . . ?
H34D C34A H34E 109.5 . . ?
C31A C34A H34F 109.5 . . ?
H34D C34A H34F 109.5 . . ?
H34E C34A H34F 109.5 . . ?
O9A C35A O10A 120.6(12) . . ?
O9A C35A C36A 120.1(12) . . ?
O10A C35A C36A 119.2(12) . . ?
O9A C35A DyA 59.8(6) . . ?
O10A C35A DyA 60.8(6) . . ?
C36A C35A DyA 178.5(10) . . ?
C38A C36A C39A 106.5(17) . . ?
C38A C36A C37A 110.2(15) . . ?
C39A C36A C37A 109.7(15) . . ?
C38A C36A C35A 110.9(12) . . ?
C39A C36A C35A 108.2(12) . . ?
C37A C36A C35A 111.3(13) . . ?
C36A C37A H37A 109.5 . . ?
C36A C37A H37B 109.5 . . ?
H37A C37A H37B 109.5 . . ?
C36A C37A H37C 109.5 . . ?
H37A C37A H37C 109.5 . . ?
H37B C37A H37C 109.5 . . ?
C36A C38A H38A 109.5 . . ?
C36A C38A H38B 109.5 . . ?
H38A C38A H38B 109.5 . . ?
C36A C38A H38C 109.5 . . ?
H38A C38A H38C 109.5 . . ?
H38B C38A H38C 109.5 . . ?
C36A C39A H39A 109.5 . . ?
C36A C39A H39B 109.5 . . ?
H39A C39A H39B 109.5 . . ?
C36A C39A H39C 109.5 . . ?
H39A C39A H39C 109.5 . . ?
H39B C39A H39C 109.5 . . ?
O3B DyB O6B 76.8(2) . . ?
O3B DyB O1B 67.2(3) . . ?
O6B DyB O1B 76.1(3) . . ?
O3B DyB O8B 123.7(2) . . ?
O6B DyB O8B 153.8(2) . . ?
O1B DyB O8B 125.0(3) . . ?
O3B DyB O9B 117.7(3) . . ?
O6B DyB O9B 76.1(3) . . ?
O1B DyB O9B 149.4(3) . . ?
O8B DyB O9B 79.3(2) . . ?
O3B DyB O10B 152.6(2) . . ?
O6B DyB O10B 75.9(3) . . ?
O1B DyB O10B 107.4(3) . . ?
O8B DyB O10B 82.2(3) . . ?
O9B DyB O10B 53.1(3) . . ?
O3B DyB O7B 78.7(2) . . ?
O6B DyB O7B 152.3(2) . . ?
O1B DyB O7B 82.7(2) . . ?
O8B DyB O7B 53.8(2) . . ?
O9B DyB O7B 127.6(3) . . ?
O10B DyB O7B 128.2(3) . . ?
O3B DyB O4B 61.7(2) . . ?
O6B DyB O4B 97.6(3) . . ?
O1B DyB O4B 128.5(2) . . ?
O8B DyB O4B 81.3(3) . . ?
O9B DyB O4B 67.8(3) . . ?
O10B DyB O4B 120.6(3) . . ?
O7B DyB O4B 81.8(3) . . ?
O3B DyB O2B 123.0(2) . . ?
O6B DyB O2B 108.2(3) . . ?
O1B DyB O2B 60.0(3) . . ?
O8B DyB O2B 75.9(3) . . ?
O9B DyB O2B 118.5(3) . . ?
O10B DyB O2B 68.3(3) . . ?
O7B DyB O2B 75.0(3) . . ?
O4B DyB O2B 154.2(2) . . ?
O3B DyB C35B 137.6(3) . . ?
O6B DyB C35B 72.3(3) . . ?
O1B DyB C35B 129.5(3) . . ?
O8B DyB C35B 81.6(3) . . ?
O9B DyB C35B 26.4(3) . . ?
O10B DyB C35B 26.8(3) . . ?
O7B DyB C35B 135.4(3) . . ?
O4B DyB C35B 94.2(3) . . ?
O2B DyB C35B 94.3(3) . . ?
O3B DyB C30B 101.7(3) . . ?
O6B DyB C30B 178.3(3) . . ?
O1B DyB C30B 104.2(3) . . ?
O8B DyB C30B 27.0(2) . . ?
O9B DyB C30B 104.1(3) . . ?
O10B DyB C30B 105.6(3) . . ?
O7B DyB C30B 26.8(2) . . ?
O4B DyB C30B 80.9(3) . . ?
O2B DyB C30B 73.3(3) . . ?
C35B DyB C30B 108.6(3) . . ?
O3B DyB ZnB 36.33(18) . . ?
O6B DyB ZnB 60.07(16) . . ?
O1B DyB ZnB 35.5(2) . . ?
O8B DyB ZnB 146.14(15) . . ?
O9B DyB ZnB 131.43(19) . . ?
O10B DyB ZnB 125.6(2) . . ?
O7B DyB ZnB 92.39(14) . . ?
O4B DyB ZnB 96.79(16) . . ?
O2B DyB ZnB 95.48(16) . . ?
C35B DyB ZnB 132.1(2) . . ?
C30B DyB ZnB 119.14(19) . . ?
O2B DyBA O1B 84.4(6) . . ?
O2B DyBA O10B 93.2(7) . . ?
O1B DyBA O10B 135.3(5) . . ?
O2B DyBA O8B 92.8(5) . . ?
O1B DyBA O8B 139.5(4) . . ?
O10B DyBA O8B 85.1(3) . . ?
O2B DyBA O7B 91.4(4) . . ?
O1B DyBA O7B 88.1(3) . . ?
O10B DyBA O7B 136.6(4) . . ?
O8B DyBA O7B 51.5(2) . . ?
O2B DyBA O6B 134.7(6) . . ?
O1B DyBA O6B 76.1(4) . . ?
O10B DyBA O6B 74.4(3) . . ?
O8B DyBA O6B 128.1(7) . . ?
O7B DyBA O6B 127.6(7) . . ?
O2B DyBA C2B 27.4(4) . . ?
O1B DyBA C2B 57.0(5) . . ?
O10B DyBA C2B 111.0(8) . . ?
O8B DyBA C2B 114.1(5) . . ?
O7B DyBA C2B 91.7(4) . . ?
O6B DyBA C2B 117.7(4) . . ?
O2B DyBA C1B 57.5(5) . . ?
O1B DyBA C1B 26.9(4) . . ?
O10B DyBA C1B 127.7(7) . . ?
O8B DyBA C1B 133.0(4) . . ?
O7B DyBA C1B 90.4(3) . . ?
O6B DyBA C1B 95.8(3) . . ?
C2B DyBA C1B 30.1(4) . . ?
O2B DyBA C7B 24.2(4) . . ?
O1B DyBA C7B 108.6(8) . . ?
O10B DyBA C7B 75.1(5) . . ?
O8B DyBA C7B 75.4(4) . . ?
O7B DyBA C7B 93.5(4) . . ?
O6B DyBA C7B 138.9(5) . . ?
C2B DyBA C7B 51.6(5) . . ?
C1B DyBA C7B 81.7(6) . . ?
O2B DyBA C30B 86.7(4) . . ?
O1B DyBA C30B 113.2(3) . . ?
O10B DyBA C30B 111.1(4) . . ?
O8B DyBA C30B 26.4(2) . . ?
O7B DyBA C30B 26.2(2) . . ?
O6B DyBA C30B 138.6(8) . . ?
C2B DyBA C30B 99.0(4) . . ?
C1B DyBA C30B 109.2(4) . . ?
C7B DyBA C30B 78.7(4) . . ?
O2B DyBA C35B 114.4(6) . . ?
O1B DyBA C35B 140.4(4) . . ?
O10B DyBA C35B 22.7(4) . . ?
O8B DyBA C35B 76.9(3) . . ?
O7B DyBA C35B 123.7(5) . . ?
O6B DyBA C35B 65.9(3) . . ?
C2B DyBA C35B 133.6(7) . . ?
C1B DyBA C35B 145.9(5) . . ?
C7B DyBA C35B 93.6(4) . . ?
C30B DyBA C35B 102.8(4) . . ?
O2B DyBA ZnB 112.8(4) . . ?
O1B DyBA ZnB 28.4(4) . . ?
O10B DyBA ZnB 129.3(4) . . ?
O8B DyBA ZnB 132.9(5) . . ?
O7B DyBA ZnB 87.5(3) . . ?
O6B DyBA ZnB 56.1(2) . . ?
C2B DyBA ZnB 85.4(3) . . ?
C1B DyBA ZnB 55.3(3) . . ?
C7B DyBA ZnB 137.0(5) . . ?
C30B DyBA ZnB 113.0(4) . . ?
C35B DyBA ZnB 121.1(5) . . ?
O5B ZnB O1B 101.5(3) . . ?
O5B ZnB N2B 108.9(3) . . ?
O1B ZnB N2B 149.6(3) . . ?
O5B ZnB O3B 105.8(3) . . ?
O1B ZnB O3B 80.5(3) . . ?
N2B ZnB O3B 89.1(3) . . ?
O5B ZnB N1B 110.8(3) . . ?
O1B ZnB N1B 90.4(3) . . ?
N2B ZnB N1B 81.0(4) . . ?
O3B ZnB N1B 143.3(3) . . ?
O5B ZnB DyB 90.71(19) . . ?
O1B ZnB DyB 43.7(2) . . ?
N2B ZnB DyB 131.8(2) . . ?
O3B ZnB DyB 42.8(2) . . ?
N1B ZnB DyB 133.2(3) . . ?
O5B ZnB DyBA 92.0(2) . . ?
O1B ZnB DyBA 28.6(4) . . ?
N2B ZnB DyBA 144.4(3) . . ?
O3B ZnB DyBA 56.9(3) . . ?
N1B ZnB DyBA 118.9(4) . . ?
C1B O1B ZnB 128.1(6) . . ?
C1B O1B DyBA 108.7(8) . . ?
ZnB O1B DyBA 123.0(7) . . ?
C1B O1B DyB 131.0(6) . . ?
ZnB O1B DyB 100.8(4) . . ?
C7B O2B C2B 118.5(10) . . ?
C7B O2B DyBA 124.4(7) . . ?
C2B O2B DyBA 116.9(7) . . ?
C7B O2B DyB 122.5(7) . . ?
C2B O2B DyB 119.0(7) . . ?
C18B O3B ZnB 122.2(6) . . ?
C18B O3B DyB 128.4(6) . . ?
ZnB O3B DyB 100.9(3) . . ?
C19B O4B C23B 117.0(10) . . ?
C19B O4B DyB 119.4(6) . . ?
C23B O4B DyB 123.2(8) . . ?
C25B O5B ZnB 118.3(6) . . ?
C25B O6B DyB 145.6(6) . . ?
C25B O6B DyBA 136.5(8) . . ?
C30B O7B DyB 92.8(5) . . ?
C30B O7B DyBA 91.4(6) . . ?
C30B O8B DyB 93.6(6) . . ?
C30B O8B DyBA 92.0(6) . . ?
C35B O9B DyB 93.7(7) . . ?
C35B O10B DyBA 115.6(9) . . ?
C35B O10B DyB 92.9(7) . . ?
C9B N1B C10B 122.7(8) . . ?
C9B N1B ZnB 126.3(7) . . ?
C10B N1B ZnB 110.9(7) . . ?
C16B N2B C15B 123.5(9) . . ?
C16B N2B ZnB 125.1(6) . . ?
C15B N2B ZnB 111.1(7) . . ?
O1B C1B C2B 117.3(10) . . ?
O1B C1B C6B 125.5(10) . . ?
C2B C1B C6B 117.1(12) . . ?
O1B C1B DyBA 44.4(6) . . ?
C2B C1B DyBA 73.0(7) . . ?
C6B C1B DyBA 169.8(10) . . ?
C3B C2B O2B 127.1(11) . . ?
C3B C2B C1B 120.3(11) . . ?
O2B C2B C1B 112.6(11) . . ?
C3B C2B DyBA 162.8(9) . . ?
O2B C2B DyBA 35.7(5) . . ?
C1B C2B DyBA 76.9(8) . . ?
C2B C3B C4B 125.0(12) . . ?
C2B C3B H3B 117.5 . . ?
C4B C3B H3B 117.5 . . ?
C5B C4B C3B 114.4(12) . . ?
C5B C4B C8B 122.1(12) . . ?
C3B C4B C8B 123.5(12) . . ?
C6B C5B C4B 122.0(11) . . ?
C6B C5B H5B 119.0 . . ?
C4B C5B H5B 119.0 . . ?
C5B C6B C1B 121.1(11) . . ?
C5B C6B C9B 116.0(10) . . ?
C1B C6B C9B 122.4(11) . . ?
O2B C7B DyBA 31.4(5) . . ?
O2B C7B H7BA 109.5 . . ?
DyBA C7B H7BA 126.9 . . ?
O2B C7B H7BB 109.5 . . ?
DyBA C7B H7BB 78.5 . . ?
H7BA C7B H7BB 109.5 . . ?
O2B C7B H7BC 109.5 . . ?
DyBA C7B H7BC 117.0 . . ?
H7BA C7B H7BC 109.5 . . ?
H7BB C7B H7BC 109.5 . . ?
C4B C8B H8BA 109.5 . . ?
C4B C8B H8BB 109.5 . . ?
H8BA C8B H8BB 109.5 . . ?
C4B C8B H8BC 109.5 . . ?
H8BA C8B H8BC 109.5 . . ?
H8BB C8B H8BC 109.5 . . ?
N1B C9B C6B 126.5(10) . . ?
N1B C9B H9B 116.7 . . ?
C6B C9B H9B 116.7 . . ?
C11B C10B C15B 120.2(9) . . ?
C11B C10B N1B 125.1(10) . . ?
C15B C10B N1B 114.7(8) . . ?
C10B C11B C12B 120.2(10) . . ?
C10B C11B H11B 119.9 . . ?
C12B C11B H11B 119.9 . . ?
C13B C12B C11B 120.4(9) . . ?
C13B C12B H12B 119.8 . . ?
C11B C12B H12B 119.8 . . ?
C12B C13B C14B 121.9(10) . . ?
C12B C13B H13B 119.1 . . ?
C14B C13B H13B 119.1 . . ?
C13B C14B C15B 117.5(11) . . ?
C13B C14B H14B 121.2 . . ?
C15B C14B H14B 121.2 . . ?
C10B C15B N2B 117.0(9) . . ?
C10B C15B C14B 119.7(8) . . ?
N2B C15B C14B 123.2(10) . . ?
N2B C16B C17B 124.5(10) . . ?
N2B C16B H16B 117.7 . . ?
C17B C16B H16B 117.7 . . ?
C18B C17B C22B 119.4(10) . . ?
C18B C17B C16B 124.1(11) . . ?
C22B C17B C16B 116.5(10) . . ?
O3B C18B C17B 125.7(9) . . ?
O3B C18B C19B 116.1(10) . . ?
C17B C18B C19B 118.0(11) . . ?
C20B C19B O4B 127.6(9) . . ?
C20B C19B C18B 121.0(10) . . ?
O4B C19B C18B 111.4(11) . . ?
C19B C20B C21B 122.2(10) . . ?
C19B C20B H20B 118.9 . . ?
C21B C20B H20B 118.9 . . ?
C22B C21B C20B 116.4(11) . . ?
C22B C21B C24B 122.3(11) . . ?
C20B C21B C24B 121.2(10) . . ?
C21B C22B C17B 122.8(11) . . ?
C21B C22B H22B 118.6 . . ?
C17B C22B H22B 118.6 . . ?
O4B C23B H23A 109.5 . . ?
O4B C23B H23B 109.5 . . ?
H23A C23B H23B 109.5 . . ?
O4B C23B H23C 109.5 . . ?
H23A C23B H23C 109.5 . . ?
H23B C23B H23C 109.5 . . ?
C21B C24B H24A 109.5 . . ?
C21B C24B H24B 109.5 . . ?
H24A C24B H24B 109.5 . . ?
C21B C24B H24C 109.5 . . ?
H24A C24B H24C 109.5 . . ?
H24B C24B H24C 109.5 . . ?
O5B C25B O6B 124.7(9) . . ?
O5B C25B C26B 116.1(9) . . ?
O6B C25B C26B 119.2(9) . . ?
C28C C26B C27C 105(2) . . ?
C28C C26B C25B 115.1(13) . . ?
C27C C26B C25B 110.0(14) . . ?
C25B C26B C27B 111.9(14) . . ?
C25B C26B C29B 105.1(14) . . ?
C27B C26B C29B 106.4(19) . . ?
C25B C26B C28B 110.3(13) . . ?
C27B C26B C28B 110(2) . . ?
C29B C26B C28B 112.9(18) . . ?
C28C C26B C29C 112.8(19) . . ?
C27C C26B C29C 101.8(18) . . ?
C25B C26B C29C 111.4(14) . . ?
O7B C30B O8B 119.8(9) . . ?
O7B C30B C31B 120.8(8) . . ?
O8B C30B C31B 119.4(8) . . ?
O7B C30B DyB 60.4(5) . . ?
O8B C30B DyB 59.4(5) . . ?
C31B C30B DyB 178.8(7) . . ?
O7B C30B DyBA 62.4(5) . . ?
O8B C30B DyBA 61.5(5) . . ?
C31B C30B DyBA 161.0(9) . . ?
C34B C31B C33B 111.1(13) . . ?
C34B C31B C32B 109.8(12) . . ?
C33B C31B C32B 108.4(11) . . ?
C34B C31B C30B 110.4(10) . . ?
C33B C31B C30B 106.4(10) . . ?
C32B C31B C30B 110.7(8) . . ?
C31B C32B H32A 109.5 . . ?
C31B C32B H32B 109.5 . . ?
H32A C32B H32B 109.5 . . ?
C31B C32B H32C 109.5 . . ?
H32A C32B H32C 109.5 . . ?
H32B C32B H32C 109.5 . . ?
C31B C33B H33A 109.5 . . ?
C31B C33B H33B 109.5 . . ?
H33A C33B H33B 109.5 . . ?
C31B C33B H33C 109.5 . . ?
H33A C33B H33C 109.5 . . ?
H33B C33B H33C 109.5 . . ?
C31B C34B H34A 109.5 . . ?
C31B C34B H34B 109.5 . . ?
H34A C34B H34B 109.5 . . ?
C31B C34B H34C 109.5 . . ?
H34A C34B H34C 109.5 . . ?
H34B C34B H34C 109.5 . . ?
O9B C35B O10B 119.7(10) . . ?
O9B C35B C36B 120.7(12) . . ?
O10B C35B C36B 119.7(12) . . ?
O9B C35B DyB 59.9(6) . . ?
O10B C35B DyB 60.2(5) . . ?
C36B C35B DyB 173.0(9) . . ?
O9B C35B DyBA 78.2(7) . . ?
O10B C35B DyBA 41.7(6) . . ?
C36B C35B DyBA 160.8(11) . . ?
C35B C36B H36A 109.5 . . ?
C35B C36B H36B 109.5 . . ?
H36A C36B H36B 109.5 . . ?
C35B C36B H36C 109.5 . . ?
H36A C36B H36C 109.5 . . ?
H36B C36B H36C 109.5 . . ?
H10A O100 H10B 104.5 . . ?
H30C O300 H30F 107.2(18) . . ?

loop_
_geom_bond_atom_site_label_1
_geom_bond_atom_site_label_2
_geom_bond_distance
_geom_bond_site_symmetry_2
_geom_bond_publ_flag
C27B C26B 1.51(3) . ?
C27B H27A 0.9800 . ?
C27B H27B 0.9800 . ?
C27B H27C 0.9800 . ?
C28C C26B 1.45(3) . ?
C28C H28A 0.9800 . ?
C28C H28B 0.9800 . ?
C28C H28C 0.9800 . ?
C28B C26B 1.56(4) . ?
C28B H28D 0.9800 . ?
C28B H28E 0.9800 . ?
C28B H28F 0.9800 . ?
C29B C26B 1.54(3) . ?
C29B H29A 0.9800 . ?
C29B H29B 0.9800 . ?
C29B H29C 0.9800 . ?
C29C C26B 1.57(3) . ?
C29C H29D 0.9800 . ?
C29C H29E 0.9800 . ?
C29C H29F 0.9800 . ?
C27C C26B 1.48(3) . ?
C27C H27D 0.9800 . ?
C27C H27E 0.9800 . ?
C27C H27F 0.9800 . ?
DyA O6A 2.315(8) . ?
DyA O2A 2.317(7) . ?
DyA O8A 2.376(8) . ?
DyA O3A 2.378(8) . ?
DyA O9A 2.391(8) . ?
DyA O7A 2.397(7) . ?
DyA O10A 2.412(9) . ?
DyA O4A 2.573(9) . ?
DyA O1A 2.665(8) . ?
DyA C30A 2.755(11) . ?
DyA C35A 2.761(13) . ?
DyA ZnA 3.3442(14) . ?
ZnA O5A 1.989(6) . ?
ZnA O2A 1.989(7) . ?
ZnA O3A 2.018(6) . ?
ZnA N1A 2.025(8) . ?
ZnA N2A 2.043(8) . ?
O1A C2A 1.386(13) . ?
O1A C7A 1.417(15) . ?
O2A C1A 1.319(11) . ?
O3A C18A 1.325(11) . ?
O4A C19A 1.380(15) . ?
O4A C23A 1.408(16) . ?
O5A C25A 1.272(13) . ?
O6A C25A 1.228(13) . ?
O7A C30A 1.278(14) . ?
O8A C30A 1.250(14) . ?
O9A C35A 1.251(15) . ?
O10A C35A 1.266(14) . ?
N1A C9A 1.295(11) . ?
N1A C10A 1.420(12) . ?
N2A C16A 1.306(11) . ?
N2A C15A 1.409(13) . ?
C1A C6A 1.394(14) . ?
C1A C2A 1.399(14) . ?
C2A C3A 1.392(14) . ?
C3A C4A 1.389(16) . ?
C3A H3A 0.9500 . ?
C4A C5A 1.358(15) . ?
C4A C8A 1.521(13) . ?
C5A C6A 1.428(11) . ?
C5A H5A 0.9500 . ?
C6A C9A 1.431(14) . ?
C7A H7AA 0.9800 . ?
C7A H7AB 0.9800 . ?
C7A H7AC 0.9800 . ?
C8A H8AA 0.9800 . ?
C8A H8AB 0.9800 . ?
C8A H8AC 0.9800 . ?
C9A H9A 0.9500 . ?
C10A C11A 1.396(14) . ?
C10A C15A 1.415(12) . ?
C11A C12A 1.371(15) . ?
C11A H11A 0.9500 . ?
C12A C13A 1.395(16) . ?
C12A H12A 0.9500 . ?
C13A C14A 1.351(16) . ?
C13A H13A 0.9500 . ?
C14A C15A 1.391(14) . ?
C14A H14A 0.9500 . ?
C16A C17A 1.456(16) . ?
C16A H16A 0.9500 . ?
C17A C18A 1.363(16) . ?
C17A C22A 1.433(13) . ?
C18A C19A 1.391(15) . ?
C19A C20A 1.406(17) . ?
C20A C21A 1.37(2) . ?
C20A H20A 0.9500 . ?
C21A C22A 1.360(19) . ?
C21A C24A 1.527(16) . ?
C22A H22A 0.9500 . ?
C23A H23D 0.9800 . ?
C23A H23E 0.9800 . ?
C23A H23F 0.9800 . ?
C24A H24D 0.9800 . ?
C24A H24E 0.9800 . ?
C24A H24F 0.9800 . ?
C25A C26A 1.567(13) . ?
C26A C27A 1.482(19) . ?
C26A C29A 1.505(15) . ?
C26A C28A 1.535(18) . ?
C27A H27G 0.9800 . ?
C27A H27H 0.9800 . ?
C27A H27I 0.9800 . ?
C28A H28G 0.9800 . ?
C28A H28H 0.9800 . ?
C28A H28I 0.9800 . ?
C29A H29G 0.9800 . ?
C29A H29H 0.9800 . ?
C29A H29I 0.9800 . ?
C30A C31A 1.513(15) . ?
C31A C34A 1.48(2) . ?
C31A C32A 1.491(16) . ?
C31A C33A 1.51(2) . ?
C32A H32D 0.9800 . ?
C32A H32E 0.9800 . ?
C32A H32F 0.9800 . ?
C33A H33D 0.9800 . ?
C33A H33E 0.9800 . ?
C33A H33F 0.9800 . ?
C34A H34D 0.9800 . ?
C34A H34E 0.9800 . ?
C34A H34F 0.9800 . ?
C35A C36A 1.533(17) . ?
C36A C38A 1.482(19) . ?
C36A C39A 1.51(2) . ?
C36A C37A 1.51(2) . ?
C37A H37A 0.9800 . ?
C37A H37B 0.9800 . ?
C37A H37C 0.9800 . ?
C38A H38A 0.9800 . ?
C38A H38B 0.9800 . ?
C38A H38C 0.9800 . ?
C39A H39A 0.9800 . ?
C39A H39B 0.9800 . ?
C39A H39C 0.9800 . ?
DyB O3B 2.330(7) . ?
DyB O6B 2.333(7) . ?
DyB O1B 2.368(7) . ?
DyB O8B 2.405(7) . ?
DyB O9B 2.412(7) . ?
DyB O10B 2.419(7) . ?
DyB O7B 2.429(6) . ?
DyB O4B 2.555(9) . ?
DyB O2B 2.658(9) . ?
DyB C35B 2.782(11) . ?
DyB C30B 2.789(10) . ?
DyB ZnB 3.3695(12) . ?
DyBA O2B 1.74(2) . ?
DyBA O1B 2.004(8) . ?
DyBA O10B 2.167(8) . ?
DyBA O8B 2.505(9) . ?
DyBA O7B 2.525(10) . ?
DyBA O6B 2.627(13) . ?
DyBA C2B 2.66(2) . ?
DyBA C1B 2.714(16) . ?
DyBA C7B 2.76(2) . ?
DyBA C30B 2.848(12) . ?
DyBA C35B 2.940(13) . ?
DyBA ZnB 3.513(8) . ?
ZnB O5B 1.965(6) . ?
ZnB O1B 1.993(8) . ?
ZnB N2B 2.027(9) . ?
ZnB O3B 2.033(7) . ?
ZnB N1B 2.054(8) . ?
O1B C1B 1.297(13) . ?
O2B C7B 1.371(12) . ?
O2B C2B 1.376(13) . ?
O3B C18B 1.304(13) . ?
O4B C19B 1.379(13) . ?
O4B C23B 1.438(12) . ?
O5B C25B 1.260(11) . ?
O6B C25B 1.262(12) . ?
O7B C30B 1.258(11) . ?
O8B C30B 1.269(11) . ?
O9B C35B 1.240(14) . ?
O10B C35B 1.258(14) . ?
N1B C9B 1.256(13) . ?
N1B C10B 1.426(12) . ?
N2B C16B 1.286(13) . ?
N2B C15B 1.421(11) . ?
C1B C2B 1.398(15) . ?
C1B C6B 1.429(14) . ?
C2B C3B 1.327(16) . ?
C3B C4B 1.417(16) . ?
C3B H3B 0.9500 . ?
C4B C5B 1.413(16) . ?
C4B C8B 1.486(17) . ?
C5B C6B 1.360(16) . ?
C5B H5B 0.9500 . ?
C6B C9B 1.477(14) . ?
C7B H7BA 0.9800 . ?
C7B H7BB 0.9800 . ?
C7B H7BC 0.9800 . ?
C8B H8BA 0.9800 . ?
C8B H8BB 0.9800 . ?
C8B H8BC 0.9800 . ?
C9B H9B 0.9500 . ?
C10B C11B 1.369(12) . ?
C10B C15B 1.407(14) . ?
C11B C12B 1.384(14) . ?
C11B H11B 0.9500 . ?
C12B C13B 1.368(15) . ?
C12B H12B 0.9500 . ?
C13B C14B 1.390(13) . ?
C13B H13B 0.9500 . ?
C14B C15B 1.424(13) . ?
C14B H14B 0.9500 . ?
C16B C17B 1.459(13) . ?
C16B H16B 0.9500 . ?
C17B C18B 1.380(14) . ?
C17B C22B 1.410(15) . ?
C18B C19B 1.433(13) . ?
C19B C20B 1.352(16) . ?
C20B C21B 1.405(16) . ?
C20B H20B 0.9500 . ?
C21B C22B 1.390(14) . ?
C21B C24B 1.480(17) . ?
C22B H22B 0.9500 . ?
C23B H23A 0.9800 . ?
C23B H23B 0.9800 . ?
C23B H23C 0.9800 . ?
C24B H24A 0.9800 . ?
C24B H24B 0.9800 . ?
C24B H24C 0.9800 . ?
C25B C26B 1.494(13) . ?
C30B C31B 1.536(13) . ?
C31B C34B 1.499(19) . ?
C31B C33B 1.517(18) . ?
C31B C32B 1.518(14) . ?
C32B H32A 0.9800 . ?
C32B H32B 0.9800 . ?
C32B H32C 0.9800 . ?
C33B H33A 0.9800 . ?
C33B H33B 0.9800 . ?
C33B H33C 0.9800 . ?
C34B H34A 0.9800 . ?
C34B H34B 0.9800 . ?
C34B H34C 0.9800 . ?
C35B C36B 1.507(14) . ?
C36B H36A 0.9800 . ?
C36B H36B 0.9800 . ?
C36B H36C 0.9800 . ?
O100 H10A 0.8695 . ?
O100 H10B 0.8701 . ?
O200 H20D 0.8700 . ?
O300 H30C 1.042(13) . ?
O300 H30F 0.715(14) . ?

loop_
_geom_hbond_atom_site_label_D
_geom_hbond_atom_site_label_H
_geom_hbond_atom_site_label_A
_geom_hbond_distance_DH
_geom_hbond_distance_HA
_geom_hbond_distance_DA
_geom_hbond_angle_DHA
_geom_hbond_site_symmetry_A
_geom_hbond_publ_flag
C7A H7AB O8A 0.98 2.58 3.276(18) 128.1 . yes
C9A H9A O5A 0.95 2.55 3.356(11) 142.6 3_666 yes
C14A H14A O7B 0.95 2.52 3.451(12) 165.7 . yes
C16A H16A O7B 0.95 2.61 3.530(13) 163.4 . yes
C7B H7BB^b O8B 0.98 2.60 3.227(15) 121.6 . yes
C16B H16B O7A 0.95 2.46 3.362(14) 159.5 . yes
C36B H36C O300 0.98 2.68 3.39(4) 130.4 3_776 yes

loop_
_geom_torsion_atom_site_label_1
_geom_torsion_atom_site_label_2
_geom_torsion_atom_site_label_3
_geom_torsion_atom_site_label_4
_geom_torsion
_geom_torsion_site_symmetry_1
_geom_torsion_site_symmetry_2
_geom_torsion_site_symmetry_3
_geom_torsion_site_symmetry_4
_geom_torsion_publ_flag
ZnA O2A C1A C6A -8.4(12) . . . . ?
DyA O2A C1A C6A -168.7(6) . . . . ?
ZnA O2A C1A C2A 172.7(6) . . . . ?
DyA O2A C1A C2A 12.4(11) . . . . ?
C7A O1A C2A C3A 8.1(15) . . . . ?
DyA O1A C2A C3A 161.4(7) . . . . ?
C7A O1A C2A C1A -170.7(11) . . . . ?
DyA O1A C2A C1A -17.4(9) . . . . ?
O2A C1A C2A O1A 6.0(11) . . . . ?
C6A C1A C2A O1A -173.0(7) . . . . ?
O2A C1A C2A C3A -172.8(8) . . . . ?
C6A C1A C2A C3A 8.2(13) . . . . ?
O1A C2A C3A C4A 179.6(8) . . . . ?
C1A C2A C3A C4A -1.8(14) . . . . ?
C2A C3A C4A C5A -5.1(13) . . . . ?
C2A C3A C4A C8A 174.6(8) . . . . ?
C3A C4A C5A C6A 5.5(12) . . . . ?
C8A C4A C5A C6A -174.3(8) . . . . ?
O2A C1A C6A C5A 173.4(7) . . . . ?
C2A C1A C6A C5A -7.7(11) . . . . ?
O2A C1A C6A C9A -10.4(13) . . . . ?
C2A C1A C6A C9A 168.5(8) . . . . ?
C4A C5A C6A C1A 1.1(12) . . . . ?
C4A C5A C6A C9A -175.4(7) . . . . ?
C10A N1A C9A C6A -173.8(7) . . . . ?
ZnA N1A C9A C6A 6.2(11) . . . . ?
C1A C6A C9A N1A 11.5(13) . . . . ?
C5A C6A C9A N1A -172.3(7) . . . . ?
C9A N1A C10A C11A -18.0(12) . . . . ?
ZnA N1A C10A C11A 162.0(6) . . . . ?
C9A N1A C10A C15A 164.7(7) . . . . ?
ZnA N1A C10A C15A -15.2(8) . . . . ?
C15A C10A C11A C12A -2.6(12) . . . . ?
N1A C10A C11A C12A -179.7(7) . . . . ?
C10A C11A C12A C13A -0.7(13) . . . . ?
C11A C12A C13A C14A 1.8(15) . . . . ?
C12A C13A C14A C15A 0.5(14) . . . . ?
C13A C14A C15A N2A 172.6(8) . . . . ?
C13A C14A C15A C10A -3.8(12) . . . . ?
C16A N2A C15A C14A 1.2(12) . . . . ?
ZnA N2A C15A C14A -169.6(6) . . . . ?
C16A N2A C15A C10A 177.6(7) . . . . ?
ZnA N2A C15A C10A 6.9(8) . . . . ?
C11A C10A C15A C14A 4.9(11) . . . . ?
N1A C10A C15A C14A -177.8(7) . . . . ?
C11A C10A C15A N2A -171.8(7) . . . . ?
N1A C10A C15A N2A 5.6(10) . . . . ?
C15A N2A C16A C17A -176.8(7) . . . . ?
ZnA N2A C16A C17A -7.0(11) . . . . ?
N2A C16A C17A C18A -15.8(14) . . . . ?
N2A C16A C17A C22A 167.5(8) . . . . ?
ZnA O3A C18A C17A 37.2(11) . . . . ?
DyA O3A C18A C17A 163.9(7) . . . . ?
ZnA O3A C18A C19A -142.6(7) . . . . ?
DyA O3A C18A C19A -15.9(10) . . . . ?
C22A C17A C18A O3A 174.8(8) . . . . ?
C16A C17A C18A O3A -1.8(14) . . . . ?
C22A C17A C18A C19A -5.5(13) . . . . ?
C16A C17A C18A C19A 177.9(8) . . . . ?
C23A O4A C19A C18A -180.0(10) . . . . ?
DyA O4A C19A C18A 17.0(11) . . . . ?
C23A O4A C19A C20A -7.1(16) . . . . ?
DyA O4A C19A C20A -170.2(8) . . . . ?
O3A C18A C19A O4A -2.5(12) . . . . ?
C17A C18A C19A O4A 177.7(8) . . . . ?
O3A C18A C19A C20A -175.6(9) . . . . ?
C17A C18A C19A C20A 4.6(14) . . . . ?
O4A C19A C20A C21A -174.7(10) . . . . ?
C18A C19A C20A C21A -2.4(16) . . . . ?
C19A C20A C21A C22A 1.0(18) . . . . ?
C19A C20A C21A C24A 177.4(11) . . . . ?
C20A C21A C22A C17A -2.0(17) . . . . ?
C24A C21A C22A C17A -178.2(10) . . . . ?
C18A C17A C22A C21A 4.3(15) . . . . ?
C16A C17A C22A C21A -178.8(9) . . . . ?
DyA O6A C25A O5A -6(2) . . . . ?
DyA O6A C25A C26A 177.4(10) . . . . ?
ZnA O5A C25A O6A 15.0(14) . . . . ?
ZnA O5A C25A C26A -168.0(6) . . . . ?
O6A C25A C26A C27A -162.9(13) . . . . ?
O5A C25A C26A C27A 19.9(15) . . . . ?
O6A C25A C26A C29A 76.2(14) . . . . ?
O5A C25A C26A C29A -101.0(13) . . . . ?
O6A C25A C26A C28A -42.6(15) . . . . ?
O5A C25A C26A C28A 140.2(12) . . . . ?
DyA O8A C30A O7A -7.2(11) . . . . ?
DyA O8A C30A C31A 174.3(9) . . . . ?
DyA O7A C30A O8A 7.2(11) . . . . ?
DyA O7A C30A C31A -174.3(9) . . . . ?
O8A C30A C31A C34A 9.4(17) . . . . ?
O7A C30A C31A C34A -169.1(11) . . . . ?
O8A C30A C31A C32A 134.2(13) . . . . ?
O7A C30A C31A C32A -44.3(16) . . . . ?
O8A C30A C31A C33A -112.1(16) . . . . ?
O7A C30A C31A C33A 69.4(16) . . . . ?
DyA O9A C35A O10A -1.1(14) . . . . ?
DyA O9A C35A C36A -178.3(11) . . . . ?
DyA O10A C35A O9A 1.1(14) . . . . ?
DyA O10A C35A C36A 178.3(11) . . . . ?
O9A C35A C36A C38A -147.7(17) . . . . ?
O10A C35A C36A C38A 35(2) . . . . ?
O9A C35A C36A C39A 95.9(17) . . . . ?
O10A C35A C36A C39A -81.3(17) . . . . ?
O9A C35A C36A C37A -25(2) . . . . ?
O10A C35A C36A C37A 158.2(15) . . . . ?
O1B DyBA O2B C7B 176.7(8) . . . . ?
O10B DyBA O2B C7B 41.4(8) . . . . ?
O8B DyBA O2B C7B -43.8(8) . . . . ?
O7B DyBA O2B C7B -95.3(8) . . . . ?
O6B DyBA O2B C7B 112.6(8) . . . . ?
C2B DyBA O2B C7B 173.6(13) . . . . ?
C1B DyBA O2B C7B 175.1(9) . . . . ?
C30B DyBA O2B C7B -69.6(8) . . . . ?
C35B DyBA O2B C7B 33.0(9) . . . . ?
ZnB DyBA O2B C7B 176.8(7) . . . . ?
O1B DyBA O2B C2B 3.1(7) . . . . ?
O10B DyBA O2B C2B -132.1(7) . . . . ?
O8B DyBA O2B C2B 142.6(7) . . . . ?
O7B DyBA O2B C2B 91.1(7) . . . . ?
O6B DyBA O2B C2B -61.0(9) . . . . ?
C1B DyBA O2B C2B 1.5(6) . . . . ?
C7B DyBA O2B C2B -173.6(13) . . . . ?
C30B DyBA O2B C2B 116.9(7) . . . . ?
C35B DyBA O2B C2B -140.5(7) . . . . ?
ZnB DyBA O2B C2B 3.2(8) . . . . ?
ZnB O1B C1B C2B 179.2(6) . . . . ?
DyBA O1B C1B C2B 2.2(10) . . . . ?
DyB O1B C1B C2B -4.3(12) . . . . ?
ZnB O1B C1B C6B -3.3(13) . . . . ?
DyBA O1B C1B C6B 179.7(7) . . . . ?
DyB O1B C1B C6B 173.1(6) . . . . ?
ZnB O1B C1B DyBA 177.0(10) . . . . ?
C7B O2B C2B C3B 5.5(15) . . . . ?
DyBA O2B C2B C3B 179.4(9) . . . . ?
DyB O2B C2B C3B -174.5(8) . . . . ?
C7B O2B C2B C1B -176.7(8) . . . . ?
DyBA O2B C2B C1B -2.7(11) . . . . ?
DyB O2B C2B C1B 3.3(10) . . . . ?
C7B O2B C2B DyBA -174.0(12) . . . . ?
O1B C1B C2B C3B 178.0(9) . . . . ?
C6B C1B C2B C3B 0.4(14) . . . . ?
DyBA C1B C2B C3B 179.6(10) . . . . ?
O1B C1B C2B O2B 0.0(12) . . . . ?
C6B C1B C2B O2B -177.6(8) . . . . ?
DyBA C1B C2B O2B 1.6(6) . . . . ?
O1B C1B C2B DyBA -1.6(7) . . . . ?
C6B C1B C2B DyBA -179.3(8) . . . . ?
O2B C2B C3B C4B 178.7(9) . . . . ?
C1B C2B C3B C4B 1.1(16) . . . . ?
DyBA C2B C3B C4B 179.8(19) . . . . ?
C2B C3B C4B C5B -2.6(15) . . . . ?
C2B C3B C4B C8B 179.6(10) . . . . ?
C3B C4B C5B C6B 2.9(13) . . . . ?
C8B C4B C5B C6B -179.3(9) . . . . ?
C4B C5B C6B C1B -1.7(13) . . . . ?
C4B C5B C6B C9B -174.1(8) . . . . ?
O1B C1B C6B C5B -177.4(8) . . . . ?
C2B C1B C6B C5B 0.0(13) . . . . ?
DyBA C1B C6B C5B -176(3) . . . . ?
O1B C1B C6B C9B -5.5(14) . . . . ?
C2B C1B C6B C9B 171.9(8) . . . . ?
DyBA C1B C6B C9B -4(4) . . . . ?
C2B O2B C7B DyBA 173.5(13) . . . . ?
C10B N1B C9B C6B -176.4(8) . . . . ?
ZnB N1B C9B C6B -0.7(13) . . . . ?
C5B C6B C9B N1B 180.0(9) . . . . ?
C1B C6B C9B N1B 7.7(14) . . . . ?
C9B N1B C10B C11B -22.6(13) . . . . ?
ZnB N1B C10B C11B 161.1(7) . . . . ?
C9B N1B C10B C15B 158.4(8) . . . . ?
ZnB N1B C10B C15B -17.9(8) . . . . ?
C15B C10B C11B C12B -0.8(14) . . . . ?
N1B C10B C11B C12B -179.7(8) . . . . ?
C10B C11B C12B C13B -1.0(15) . . . . ?
C11B C12B C13B C14B 1.3(15) . . . . ?
C12B C13B C14B C15B 0.3(13) . . . . ?
C11B C10B C15B N2B -176.9(8) . . . . ?
N1B C10B C15B N2B 2.2(10) . . . . ?
C11B C10B C15B C14B 2.4(12) . . . . ?
N1B C10B C15B C14B -178.6(7) . . . . ?
C16B N2B C15B C10B -171.4(8) . . . . ?
ZnB N2B C15B C10B 14.8(9) . . . . ?
C16B N2B C15B C14B 9.4(12) . . . . ?
ZnB N2B C15B C14B -164.4(6) . . . . ?
C13B C14B C15B C10B -2.1(12) . . . . ?
C13B C14B C15B N2B 177.1(8) . . . . ?
C15B N2B C16B C17B -179.9(7) . . . . ?
ZnB N2B C16B C17B -7.0(12) . . . . ?
N2B C16B C17B C18B -10.8(13) . . . . ?
N2B C16B C17B C22B 170.9(8) . . . . ?
ZnB O3B C18B C17B 27.4(11) . . . . ?
DyB O3B C18B C17B 168.9(6) . . . . ?
ZnB O3B C18B C19B -156.9(6) . . . . ?
DyB O3B C18B C19B -15.3(11) . . . . ?
C22B C17B C18B O3B 177.5(8) . . . . ?
C16B C17B C18B O3B -0.8(14) . . . . ?
C22B C17B C18B C19B 1.8(12) . . . . ?
C16B C17B C18B C19B -176.5(8) . . . . ?
C23B O4B C19B C20B 6.2(15) . . . . ?
DyB O4B C19B C20B -167.1(8) . . . . ?
C23B O4B C19B C18B -174.3(9) . . . . ?
DyB O4B C19B C18B 12.5(9) . . . . ?
O3B C18B C19B C20B 179.6(8) . . . . ?
C17B C18B C19B C20B -4.3(13) . . . . ?
O3B C18B C19B O4B 0.0(11) . . . . ?
C17B C18B C19B O4B 176.1(8) . . . . ?
O4B C19B C20B C21B -177.3(9) . . . . ?
C18B C19B C20B C21B 3.2(15) . . . . ?
C19B C20B C21B C22B 0.4(15) . . . . ?
C19B C20B C21B C24B -179.5(10) . . . . ?
C20B C21B C22B C17B -3.0(14) . . . . ?
C24B C21B C22B C17B 176.9(10) . . . . ?
C18B C17B C22B C21B 1.9(14) . . . . ?
C16B C17B C22B C21B -179.7(8) . . . . ?
ZnB O5B C25B O6B -3.8(18) . . . . ?
ZnB O5B C25B C26B 174.1(8) . . . . ?
DyB O6B C25B O5B 13(3) . . . . ?
DyBA O6B C25B O5B 43(2) . . . . ?
DyB O6B C25B C26B -165.2(10) . . . . ?
DyBA O6B C25B C26B -135.1(10) . . . . ?
O5B C25B C26B C28C -34(2) . . . . ?
O6B C25B C26B C28C 144(2) . . . . ?
O5B C25B C26B C27C 84.1(19) . . . . ?
O6B C25B C26B C27C -98(2) . . . . ?
O5B C25B C26B C27B 139(2) . . . . ?
O6B C25B C26B C27B -43(2) . . . . ?
O5B C25B C26B C29B -105.9(17) . . . . ?
O6B C25B C26B C29B 72.1(18) . . . . ?
O5B C25B C26B C28B 16(2) . . . . ?
O6B C25B C26B C28B -165.9(16) . . . . ?
O5B C25B C26B C29C -163.8(16) . . . . ?
O6B C25B C26B C29C 14(2) . . . . ?
DyB O7B C30B O8B 1.5(12) . . . . ?
DyBA O7B C30B O8B 23.2(13) . . . . ?
DyB O7B C30B C31B 179.8(10) . . . . ?
DyBA O7B C30B C31B -158.5(11) . . . . ?
DyB O8B C30B O7B -1.5(12) . . . . ?
DyBA O8B C30B O7B -23.4(13) . . . . ?
DyB O8B C30B C31B -179.8(10) . . . . ?
DyBA O8B C30B C31B 158.2(11) . . . . ?
O7B C30B C31B C34B 124.9(14) . . . . ?
O8B C30B C31B C34B -56.8(16) . . . . ?
DyBA C30B C31B C34B 31(2) . . . . ?
O7B C30B C31B C33B -114.5(13) . . . . ?
O8B C30B C31B C33B 63.8(15) . . . . ?
DyBA C30B C31B C33B 151.2(18) . . . . ?
O7B C30B C31B C32B 3.0(17) . . . . ?
O8B C30B C31B C32B -178.6(12) . . . . ?
DyBA C30B C31B C32B -91(2) . . . . ?
DyB O9B C35B O10B -7.9(12) . . . . ?
DyB O9B C35B C36B 171.9(11) . . . . ?
DyBA O10B C35B O9B 5.8(15) . . . . ?
DyB O10B C35B O9B 7.8(12) . . . . ?
DyBA O10B C35B C36B -174.0(9) . . . . ?
DyB O10B C35B C36B -171.9(10) . . . . ?
